data_4328872
loop_
_publ_author_name
'Shivaiah Vaddypally'
'Sandeep K. Kondaveeti'
'Michael J. Zdilla'

_publ_section_title
;
 Synthesis of a High-Valent, Four-Coordinate Manganese Cubane Cluster with
 a Pendant Mn Atom: Photosystem II-Inspired Manganese-Nitrogen Clusters
;
_journal_name_full 'Inorganic Chemistry'
_journal_page_first 3950
_journal_page_last 3952
_journal_paper_doi 10.1021/ic300502s
_journal_volume 51
_journal_year 2012
_chemical_formula_moiety 'C40 H86 Cl2 Li6 Mn2 N8 O4'
_chemical_formula_sum 'C40 H86 Cl2 Li6 Mn2 N8 O4'
_chemical_formula_weight 965.59
_chemical_name_systematic
; 
 ? 
;
_space_group_IT_number 14
_symmetry_cell_setting monoclinic
_symmetry_space_group_name_Hall '-P 2ybc'
_symmetry_space_group_name_H-M 'P 1 21/c 1'
_atom_sites_solution_hydrogens geom
_atom_sites_solution_primary direct
_atom_sites_solution_secondary difmap
_audit_creation_method SHELXL-97
_cell_angle_alpha 90.00
_cell_angle_beta 104.400(3)
_cell_angle_gamma 90.00
_cell_formula_units_Z 4
_cell_length_a 15.202(3)
_cell_length_b 19.053(4)
_cell_length_c 20.245(4)
_cell_measurement_reflns_used 9999
_cell_measurement_temperature 100(2)
_cell_measurement_theta_max 27.848
_cell_measurement_theta_min 2.192
_cell_volume 5680(2)
_computing_cell_refinement 'SAINT (Bruker AXS)'
_computing_data_collection 'COSMO (Bruker AXS)'
_computing_data_reduction 'SADABS (Bruker AXS)'
_computing_molecular_graphics 'XP (Sheldrick, 2008)'
_computing_publication_material 'APEX2 (Bruker AXS)'
_computing_structure_refinement 'SHELXL-97 (Sheldrick, 2008)'
_computing_structure_solution 'SHELXS-97 (Sheldrick, 2008)'
_diffrn_ambient_temperature 100(2)
_diffrn_detector_area_resol_mean 8.333
_diffrn_measured_fraction_theta_full 0.990
_diffrn_measured_fraction_theta_max 0.990
_diffrn_measurement_device_type 'Bruker Kappa APEX II DUO'
_diffrn_measurement_method 'phi and omega scans'
_diffrn_radiation_monochromator graphite
_diffrn_radiation_source 'fine-focus sealed tube'
_diffrn_radiation_type MoK\a
_diffrn_radiation_wavelength 0.71073
_diffrn_reflns_av_R_equivalents 0.0256
_diffrn_reflns_av_sigmaI/netI 0.0243
_diffrn_reflns_limit_h_max 19
_diffrn_reflns_limit_h_min -19
_diffrn_reflns_limit_k_max 25
_diffrn_reflns_limit_k_min -24
_diffrn_reflns_limit_l_max 26
_diffrn_reflns_limit_l_min -26
_diffrn_reflns_number 65319
_diffrn_reflns_theta_full 27.86
_diffrn_reflns_theta_max 27.86
_diffrn_reflns_theta_min 1.38
_exptl_absorpt_coefficient_mu 0.578
_exptl_absorpt_correction_T_max 0.9444
_exptl_absorpt_correction_T_min 0.8017
_exptl_absorpt_correction_type multi-scan
_exptl_absorpt_process_details
;
66447 Corrected reflections written to file  
Estimated minimum and maximum transmission:  0.6568  0.7456
The ratio of these values is more reliable than their absolute values!
Additional spherical absorption correction applied with mu*r =  0.2000
Lambda/2 correction factor = 0.0015
;
_exptl_crystal_colour green
_exptl_crystal_density_diffrn 1.129
_exptl_crystal_description plate
_exptl_crystal_F_000 2064
_exptl_crystal_size_max 0.40
_exptl_crystal_size_mid 0.23
_exptl_crystal_size_min 0.10
_refine_diff_density_max 0.742
_refine_diff_density_min -0.807
_refine_diff_density_rms 0.072
_refine_ls_extinction_method none
_refine_ls_goodness_of_fit_ref 1.068
_refine_ls_hydrogen_treatment constr
_refine_ls_matrix_type full
_refine_ls_number_parameters 569
_refine_ls_number_reflns 13372
_refine_ls_number_restraints 0
_refine_ls_restrained_S_all 1.068
_refine_ls_R_factor_all 0.0754
_refine_ls_R_factor_gt 0.0520
_refine_ls_shift/su_max 0.001
_refine_ls_shift/su_mean 0.000
_refine_ls_structure_factor_coef Fsqd
_refine_ls_weighting_details 'calc w=1/[\s^2^(Fo^2^)+(0.0575P)^2^+7.9095P] where P=(Fo^2^+2Fc^2^)/3'
_refine_ls_weighting_scheme calc
_refine_ls_wR_factor_gt 0.1278
_refine_ls_wR_factor_ref 0.1480
_reflns_number_gt 10204
_reflns_number_total 13372
_reflns_threshold_expression >2sigma(I)
_cod_data_source_file ic300502s_si_002_4.cif
_cod_data_source_block 2
_cod_original_cell_volume 5679.6(19)
_cod_database_code 4328872

loop_
_symmetry_equiv_pos_as_xyz
'x, y, z'
'-x, y+1/2, -z+1/2'
'-x, -y, -z'
'x, -y-1/2, z-1/2'

loop_
_atom_site_label
_atom_site_type_symbol
_atom_site_fract_x
_atom_site_fract_y
_atom_site_fract_z
_atom_site_U_iso_or_equiv
_atom_site_adp_type
_atom_site_occupancy
_atom_site_symmetry_multiplicity
_atom_site_calc_flag
_atom_site_refinement_flags
_atom_site_disorder_assembly
_atom_site_disorder_group
Mn1 Mn 0.33318(3) 0.625691(19) 0.05458(2) 0.02950(10) Uani 1 1 d . . .
Mn5 Mn 0.15498(3) 0.39452(2) 0.416862(19) 0.03007(10) Uani 1 1 d . . .
Li2 Li 0.4628(3) 0.5686(2) 0.0153(2) 0.0364(10) Uani 1 1 d . . .
Li3 Li 0.2707(3) 0.5323(2) -0.0350(2) 0.0366(10) Uani 1 1 d . . .
Li4 Li 0.3656(4) 0.5025(2) 0.1057(2) 0.0397(10) Uani 1 1 d . . .
Li6 Li 0.0312(3) 0.4691(2) 0.4446(2) 0.0342(9) Uani 1 1 d . . .
Li7 Li 0.1197(3) 0.3501(2) 0.5271(2) 0.0346(9) Uani 1 1 d . . .
Li8 Li 0.2242(4) 0.4788(3) 0.5148(2) 0.0418(11) Uani 1 1 d . . .
N1 N 0.30660(17) 0.70036(12) 0.07449(12) 0.0391(5) Uani 1 1 d . . .
N2 N 0.25318(15) 0.55962(11) 0.05923(11) 0.0331(5) Uani 1 1 d . . .
N3 N 0.43699(16) 0.59412(11) 0.10682(11) 0.0340(5) Uani 1 1 d . . .
N4 N 0.34612(15) 0.62145(10) -0.03026(11) 0.0300(4) Uani 1 1 d . . .
N5 N 0.17781(17) 0.36346(15) 0.35175(12) 0.0436(6) Uani 1 1 d . . .
N6 N 0.23477(15) 0.37313(11) 0.49391(11) 0.0321(5) Uani 1 1 d . . .
N7 N 0.14833(15) 0.48776(12) 0.41676(11) 0.0337(5) Uani 1 1 d . . .
N8 N 0.04863(14) 0.36544(10) 0.42789(10) 0.0276(4) Uani 1 1 d . . .
O3 O 0.17334(16) 0.49095(11) -0.10366(11) 0.0516(6) Uani 1 1 d . . .
O4 O 0.3741(2) 0.42997(11) 0.17199(12) 0.0636(7) Uani 1 1 d . . .
O7 O 0.11310(16) 0.27925(10) 0.59433(10) 0.0428(5) Uani 1 1 d . A .
O8 O 0.31340(19) 0.53875(13) 0.57081(12) 0.0640(7) Uani 1 1 d . . .
Cl1 Cl 0.60426(5) 0.55383(3) -0.00439(3) 0.03637(15) Uani 1 1 d . . .
Cl2 Cl -0.09926(5) 0.53354(3) 0.42588(3) 0.03415(14) Uani 1 1 d . . .
C21 C 0.1653(2) 0.56491(15) 0.07623(15) 0.0398(6) Uani 1 1 d . . .
C22 C 0.1296(2) 0.48975(18) 0.0780(2) 0.0583(9) Uani 1 1 d . . .
H22A H 0.1231 0.4677 0.0333 0.087 Uiso 1 1 calc R . .
H22B H 0.0704 0.4910 0.0890 0.087 Uiso 1 1 calc R . .
H22C H 0.1724 0.4626 0.1127 0.087 Uiso 1 1 calc R . .
C23 C 0.1756(2) 0.6002(2) 0.14607(17) 0.0547(9) Uani 1 1 d . . .
H23A H 0.1983 0.6481 0.1445 0.082 Uiso 1 1 calc R . .
H23B H 0.2187 0.5733 0.1810 0.082 Uiso 1 1 calc R . .
H23C H 0.1165 0.6015 0.1572 0.082 Uiso 1 1 calc R . .
C24 C 0.0984(2) 0.60739(17) 0.02156(17) 0.0463(7) Uani 1 1 d . . .
H24A H 0.0915 0.5849 -0.0230 0.069 Uiso 1 1 calc R . .
H24B H 0.1217 0.6551 0.0200 0.069 Uiso 1 1 calc R . .
H24C H 0.0394 0.6093 0.0328 0.069 Uiso 1 1 calc R . .
C31 C 0.5027(2) 0.62598(15) 0.16436(14) 0.0401(6) Uani 1 1 d . . .
C32 C 0.5721(2) 0.56844(19) 0.19427(18) 0.0583(9) Uani 1 1 d . . .
H32A H 0.5411 0.5295 0.2106 0.087 Uiso 1 1 calc R . .
H32B H 0.6187 0.5877 0.2324 0.087 Uiso 1 1 calc R . .
H32C H 0.6006 0.5514 0.1589 0.087 Uiso 1 1 calc R . .
C33 C 0.4561(3) 0.6513(2) 0.21875(16) 0.0575(9) Uani 1 1 d . . .
H33A H 0.4250 0.6118 0.2341 0.086 Uiso 1 1 calc R . .
H33B H 0.4117 0.6878 0.1995 0.086 Uiso 1 1 calc R . .
H33C H 0.5017 0.6705 0.2575 0.086 Uiso 1 1 calc R . .
C34 C 0.5521(2) 0.68680(17) 0.13927(17) 0.0520(8) Uani 1 1 d . . .
H34A H 0.5083 0.7238 0.1203 0.078 Uiso 1 1 calc R . .
H34B H 0.5807 0.6697 0.1040 0.078 Uiso 1 1 calc R . .
H34C H 0.5988 0.7057 0.1776 0.078 Uiso 1 1 calc R . .
C35 C 0.1348(2) 0.51552(18) -0.17152(16) 0.0512(8) Uani 1 1 d . . .
H35A H 0.1561 0.5636 -0.1778 0.061 Uiso 1 1 calc R . .
H35B H 0.0677 0.5155 -0.1819 0.061 Uiso 1 1 calc R . .
C36 C 0.1685(3) 0.46361(19) -0.21643(18) 0.0572(9) Uani 1 1 d . . .
H36A H 0.2309 0.4750 -0.2194 0.069 Uiso 1 1 calc R . .
H36B H 0.1279 0.4622 -0.2630 0.069 Uiso 1 1 calc R . .
C37 C 0.1658(3) 0.39435(19) -0.1787(2) 0.0649(10) Uani 1 1 d . . .
H37A H 0.1110 0.3670 -0.2007 0.078 Uiso 1 1 calc R . .
H37B H 0.2203 0.3657 -0.1784 0.078 Uiso 1 1 calc R . .
C38 C 0.1639(3) 0.41514(17) -0.10655(18) 0.0584(9) Uani 1 1 d . . .
H38A H 0.1059 0.4008 -0.0968 0.070 Uiso 1 1 calc R . .
H38B H 0.2145 0.3926 -0.0729 0.070 Uiso 1 1 calc R . .
C41 C 0.3398(2) 0.67700(14) -0.08101(14) 0.0371(6) Uani 1 1 d . . .
C42 C 0.2456(2) 0.71007(17) -0.09910(17) 0.0516(8) Uani 1 1 d . . .
H42A H 0.2336 0.7319 -0.0584 0.077 Uiso 1 1 calc R . .
H42B H 0.2000 0.6737 -0.1162 0.077 Uiso 1 1 calc R . .
H42C H 0.2426 0.7458 -0.1344 0.077 Uiso 1 1 calc R . .
C43 C 0.3584(3) 0.64282(17) -0.14525(16) 0.0499(8) Uani 1 1 d . . .
H43A H 0.3128 0.6064 -0.1622 0.075 Uiso 1 1 calc R . .
H43B H 0.4191 0.6217 -0.1338 0.075 Uiso 1 1 calc R . .
H43C H 0.3551 0.6786 -0.1805 0.075 Uiso 1 1 calc R . .
C44 C 0.4117(2) 0.73395(17) -0.05501(18) 0.0525(8) Uani 1 1 d . . .
H44A H 0.4005 0.7560 -0.0141 0.079 Uiso 1 1 calc R . .
H44B H 0.4083 0.7696 -0.0905 0.079 Uiso 1 1 calc R . .
H44C H 0.4723 0.7126 -0.0438 0.079 Uiso 1 1 calc R . .
C45 C 0.3583(4) 0.4368(2) 0.23855(18) 0.0724(12) Uani 1 1 d . . .
H45A H 0.3032 0.4653 0.2366 0.087 Uiso 1 1 calc R . .
H45B H 0.4107 0.4597 0.2701 0.087 Uiso 1 1 calc R . .
C46 C 0.3457(3) 0.3631(2) 0.26197(19) 0.0645(10) Uani 1 1 d . . .
H46A H 0.3823 0.3552 0.3092 0.077 Uiso 1 1 calc R . .
H46B H 0.2811 0.3536 0.2600 0.077 Uiso 1 1 calc R . .
C47 C 0.3779(5) 0.3185(2) 0.2133(2) 0.108(2) Uani 1 1 d . . .
H47A H 0.4419 0.3047 0.2328 0.130 Uiso 1 1 calc R . .
H47B H 0.3407 0.2753 0.2036 0.130 Uiso 1 1 calc R . .
C48 C 0.3707(4) 0.35672(17) 0.1533(2) 0.0717(12) Uani 1 1 d . . .
H48A H 0.3126 0.3459 0.1199 0.086 Uiso 1 1 calc R . .
H48B H 0.4213 0.3450 0.1325 0.086 Uiso 1 1 calc R . .
C61 C 0.3165(2) 0.32957(17) 0.50634(14) 0.0411(6) Uani 1 1 d . . .
C62 C 0.3860(2) 0.3608(3) 0.47142(19) 0.0660(11) Uani 1 1 d . . .
H62A H 0.4002 0.4090 0.4874 0.099 Uiso 1 1 calc R . .
H62B H 0.3607 0.3609 0.4219 0.099 Uiso 1 1 calc R . .
H62C H 0.4415 0.3325 0.4826 0.099 Uiso 1 1 calc R . .
C63 C 0.2931(3) 0.25380(19) 0.4818(2) 0.0622(10) Uani 1 1 d . . .
H63A H 0.2667 0.2537 0.4325 0.093 Uiso 1 1 calc R . .
H63B H 0.2493 0.2342 0.5051 0.093 Uiso 1 1 calc R . .
H63C H 0.3485 0.2253 0.4923 0.093 Uiso 1 1 calc R . .
C64 C 0.3578(2) 0.32834(19) 0.58362(16) 0.0491(7) Uani 1 1 d . . .
H64A H 0.3730 0.3763 0.6000 0.074 Uiso 1 1 calc R . .
H64B H 0.4129 0.2995 0.5938 0.074 Uiso 1 1 calc R . .
H64C H 0.3137 0.3084 0.6065 0.074 Uiso 1 1 calc R . .
C71 C 0.1572(2) 0.53969(18) 0.36523(15) 0.0502(8) Uani 1 1 d . . .
C72 C 0.1316(3) 0.61140(19) 0.3896(2) 0.0692(12) Uani 1 1 d . . .
H72A H 0.1731 0.6229 0.4336 0.104 Uiso 1 1 calc R . .
H72B H 0.0691 0.6097 0.3947 0.104 Uiso 1 1 calc R . .
H72C H 0.1361 0.6474 0.3561 0.104 Uiso 1 1 calc R . .
C73 C 0.0919(3) 0.5225(3) 0.29646(19) 0.0928(18) Uani 1 1 d . . .
H73A H 0.1078 0.4768 0.2805 0.139 Uiso 1 1 calc R . .
H73B H 0.0966 0.5588 0.2632 0.139 Uiso 1 1 calc R . .
H73C H 0.0296 0.5210 0.3017 0.139 Uiso 1 1 calc R . .
C74 C 0.2548(3) 0.5411(2) 0.35856(18) 0.0653(11) Uani 1 1 d . . .
H74A H 0.2705 0.4952 0.3430 0.098 Uiso 1 1 calc R . .
H74B H 0.2958 0.5520 0.4030 0.098 Uiso 1 1 calc R . .
H74C H 0.2609 0.5771 0.3254 0.098 Uiso 1 1 calc R . .
C75 C 0.0758(3) 0.21068(18) 0.58361(18) 0.0640(10) Uani 1 1 d . . .
H75A H 0.1151 0.1803 0.5635 0.077 Uiso 0.68(3) 1 calc PR A 1
H75B H 0.0148 0.2125 0.5516 0.077 Uiso 0.68(3) 1 calc PR A 1
H75C H 0.1231 0.1769 0.5852 0.077 Uiso 0.32(3) 1 d PR A 2
H75D H 0.0336 0.2080 0.5397 0.077 Uiso 0.32(3) 1 d PR A 2
C76 C 0.0688(10) 0.1812(5) 0.6510(5) 0.052(2) Uani 0.68(3) 1 d P A 1
H76A H 0.1195 0.1485 0.6698 0.062 Uiso 0.68(3) 1 calc PR A 1
H76B H 0.0105 0.1563 0.6466 0.062 Uiso 0.68(3) 1 calc PR A 1
C76' C 0.031(3) 0.1981(17) 0.6381(16) 0.071(7) Uani 0.32(3) 1 d P A 2
H76C H 0.0392 0.1485 0.6531 0.085 Uiso 0.32(3) 1 calc PR A 2
H76D H -0.0344 0.2081 0.6224 0.085 Uiso 0.32(3) 1 calc PR A 2
C77 C 0.0744(3) 0.24564(18) 0.69547(18) 0.0609(10) Uani 1 1 d . . .
H77A H 0.0131 0.2646 0.6933 0.073 Uiso 0.68(3) 1 calc PR A 1
H77B H 0.1048 0.2347 0.7435 0.073 Uiso 0.68(3) 1 calc PR A 1
H77C H 0.0298 0.2704 0.7127 0.073 Uiso 0.32(3) 1 d PR A 2
H77D H 0.1131 0.2201 0.7323 0.073 Uiso 0.32(3) 1 d PR A 2
C78 C 0.1293(3) 0.29655(17) 0.66604(15) 0.0554(9) Uani 1 1 d . A .
H78A H 0.1099 0.3453 0.6718 0.066 Uiso 1 1 calc R . .
H78B H 0.1946 0.2920 0.6890 0.066 Uiso 1 1 calc R . .
C81 C -0.02156(18) 0.32162(13) 0.38404(13) 0.0323(5) Uani 1 1 d . . .
C82 C -0.0576(2) 0.35580(16) 0.31391(14) 0.0429(7) Uani 1 1 d . . .
H82A H -0.0819 0.4024 0.3197 0.064 Uiso 1 1 calc R . .
H82B H -0.1058 0.3265 0.2861 0.064 Uiso 1 1 calc R . .
H82C H -0.0080 0.3603 0.2911 0.064 Uiso 1 1 calc R . .
C83 C -0.09928(19) 0.31522(15) 0.41975(16) 0.0408(6) Uani 1 1 d . . .
H83A H -0.1234 0.3620 0.4251 0.061 Uiso 1 1 calc R . .
H83B H -0.0764 0.2937 0.4647 0.061 Uiso 1 1 calc R . .
H83C H -0.1477 0.2859 0.3922 0.061 Uiso 1 1 calc R . .
C84 C 0.0168(2) 0.24831(14) 0.37530(15) 0.0412(6) Uani 1 1 d . . .
H84A H 0.0664 0.2527 0.3525 0.062 Uiso 1 1 calc R . .
H84B H -0.0314 0.2189 0.3477 0.062 Uiso 1 1 calc R . .
H84C H 0.0399 0.2267 0.4202 0.062 Uiso 1 1 calc R . .
C86 C 0.3592(4) 0.5989(3) 0.6734(2) 0.109(2) Uani 1 1 d . . .
H86A H 0.4039 0.5947 0.7181 0.131 Uiso 1 1 calc R . .
H86B H 0.3060 0.6258 0.6793 0.131 Uiso 1 1 calc R . .
C85 C 0.3327(4) 0.5308(4) 0.6440(2) 0.133(3) Uani 1 1 d . . .
H85A H 0.2782 0.5139 0.6576 0.160 Uiso 1 1 calc R . .
H85B H 0.3824 0.4965 0.6600 0.160 Uiso 1 1 calc R . .
C87 C 0.3993(5) 0.6316(3) 0.6235(3) 0.121(3) Uani 1 1 d . . .
H87A H 0.4640 0.6182 0.6312 0.145 Uiso 1 1 calc R . .
H87B H 0.3952 0.6834 0.6259 0.145 Uiso 1 1 calc R . .
C88 C 0.3460(3) 0.6055(2) 0.5569(2) 0.0658(11) Uani 1 1 d . . .
H88A H 0.2949 0.6376 0.5373 0.079 Uiso 1 1 calc R . .
H88B H 0.3848 0.6012 0.5243 0.079 Uiso 1 1 calc R . .

loop_
_atom_site_aniso_label
_atom_site_aniso_U_11
_atom_site_aniso_U_22
_atom_site_aniso_U_33
_atom_site_aniso_U_23
_atom_site_aniso_U_13
_atom_site_aniso_U_12
Mn1 0.0351(2) 0.02289(18) 0.0300(2) -0.00326(14) 0.00712(16) 0.00534(15)
Mn5 0.0340(2) 0.0351(2) 0.02309(18) -0.00312(15) 0.01071(15) -0.00166(16)
Li2 0.040(2) 0.030(2) 0.040(2) -0.0032(18) 0.013(2) 0.0049(18)
Li3 0.040(2) 0.032(2) 0.037(2) -0.0063(18) 0.0074(19) -0.0037(18)
Li4 0.052(3) 0.028(2) 0.039(2) 0.0019(18) 0.012(2) 0.011(2)
Li6 0.042(2) 0.028(2) 0.032(2) 0.0000(17) 0.0090(19) 0.0011(18)
Li7 0.046(3) 0.030(2) 0.030(2) 0.0013(17) 0.0147(19) -0.0004(19)
Li8 0.055(3) 0.038(2) 0.030(2) -0.0005(19) 0.005(2) -0.014(2)
N1 0.0487(14) 0.0295(11) 0.0393(13) -0.0040(9) 0.0112(11) 0.0091(10)
N2 0.0345(11) 0.0292(11) 0.0380(12) -0.0017(9) 0.0134(9) 0.0043(9)
N3 0.0396(12) 0.0271(11) 0.0318(11) -0.0025(8) 0.0026(9) 0.0065(9)
N4 0.0356(11) 0.0242(10) 0.0304(11) -0.0005(8) 0.0087(9) 0.0025(8)
N5 0.0397(13) 0.0638(16) 0.0305(12) -0.0096(11) 0.0149(10) -0.0014(12)
N6 0.0349(11) 0.0357(11) 0.0264(10) -0.0017(8) 0.0092(9) 0.0023(9)
N7 0.0404(12) 0.0340(11) 0.0262(10) 0.0057(9) 0.0075(9) -0.0069(9)
N8 0.0351(11) 0.0257(10) 0.0237(10) -0.0037(8) 0.0103(8) -0.0012(8)
O3 0.0659(14) 0.0404(11) 0.0397(11) -0.0043(9) -0.0032(10) -0.0105(10)
O4 0.121(2) 0.0326(11) 0.0490(13) 0.0071(9) 0.0425(14) 0.0187(13)
O7 0.0691(14) 0.0306(10) 0.0306(10) 0.0011(8) 0.0162(9) -0.0073(9)
O8 0.0856(18) 0.0601(15) 0.0389(12) -0.0002(11) 0.0013(12) -0.0354(13)
Cl1 0.0423(4) 0.0276(3) 0.0425(4) -0.0021(2) 0.0166(3) 0.0037(2)
Cl2 0.0486(4) 0.0275(3) 0.0272(3) -0.0005(2) 0.0110(3) 0.0069(3)
C21 0.0394(15) 0.0405(15) 0.0432(15) 0.0075(12) 0.0173(12) 0.0086(12)
C22 0.0503(19) 0.0489(19) 0.085(3) 0.0143(18) 0.0356(19) 0.0023(15)
C23 0.060(2) 0.066(2) 0.0446(18) 0.0077(15) 0.0257(16) 0.0231(17)
C24 0.0362(15) 0.0532(18) 0.0505(18) 0.0086(14) 0.0129(13) 0.0106(13)
C31 0.0456(16) 0.0402(15) 0.0313(14) -0.0058(11) 0.0034(12) 0.0034(12)
C32 0.055(2) 0.058(2) 0.0490(19) 0.0002(16) -0.0120(16) 0.0086(16)
C33 0.065(2) 0.071(2) 0.0344(16) -0.0129(15) 0.0078(15) 0.0011(18)
C34 0.063(2) 0.0459(17) 0.0429(17) -0.0131(14) 0.0061(15) -0.0134(15)
C35 0.0530(19) 0.0466(17) 0.0438(17) -0.0032(13) -0.0073(14) 0.0009(14)
C36 0.061(2) 0.059(2) 0.0506(19) 0.0029(16) 0.0115(16) 0.0081(17)
C37 0.092(3) 0.0448(19) 0.062(2) -0.0099(16) 0.027(2) -0.0075(19)
C38 0.076(2) 0.0406(17) 0.0522(19) -0.0052(14) 0.0044(17) -0.0196(16)
C41 0.0489(16) 0.0265(12) 0.0372(14) 0.0025(10) 0.0130(12) -0.0004(11)
C42 0.059(2) 0.0442(17) 0.0491(18) 0.0119(14) 0.0087(15) 0.0169(15)
C43 0.069(2) 0.0461(17) 0.0377(16) 0.0037(13) 0.0186(15) 0.0018(15)
C44 0.063(2) 0.0397(16) 0.0554(19) 0.0016(14) 0.0163(16) -0.0141(15)
C45 0.122(4) 0.061(2) 0.0401(18) 0.0048(16) 0.031(2) 0.032(2)
C46 0.082(3) 0.074(3) 0.0441(19) 0.0078(17) 0.0289(19) -0.003(2)
C47 0.232(7) 0.043(2) 0.061(3) 0.0075(19) 0.059(4) -0.009(3)
C48 0.133(4) 0.0324(16) 0.066(2) 0.0039(15) 0.056(3) 0.008(2)
C61 0.0388(15) 0.0534(17) 0.0311(14) -0.0014(12) 0.0086(12) 0.0072(13)
C62 0.0428(18) 0.109(3) 0.052(2) 0.018(2) 0.0213(16) 0.0139(19)
C63 0.062(2) 0.054(2) 0.066(2) -0.0144(17) 0.0075(18) 0.0223(17)
C64 0.0458(17) 0.0576(19) 0.0439(17) 0.0036(14) 0.0113(14) 0.0122(14)
C71 0.059(2) 0.0552(19) 0.0310(14) 0.0153(13) 0.0014(13) -0.0252(15)
C72 0.070(2) 0.049(2) 0.083(3) 0.0379(19) 0.009(2) -0.0111(17)
C73 0.108(3) 0.111(4) 0.0404(19) 0.039(2) -0.017(2) -0.063(3)
C74 0.082(3) 0.081(3) 0.0407(18) -0.0011(17) 0.0287(18) -0.037(2)
C75 0.107(3) 0.0397(17) 0.0451(19) -0.0012(14) 0.0178(19) -0.0214(19)
C76 0.076(6) 0.038(4) 0.044(3) 0.003(2) 0.021(4) -0.012(3)
C76' 0.091(17) 0.062(15) 0.073(15) -0.014(11) 0.047(14) -0.043(12)
C77 0.103(3) 0.0440(18) 0.0452(18) 0.0044(14) 0.035(2) -0.0007(18)
C78 0.096(3) 0.0410(16) 0.0276(14) -0.0016(12) 0.0117(16) -0.0120(17)
C81 0.0405(14) 0.0264(12) 0.0295(12) -0.0044(10) 0.0076(11) -0.0037(10)
C82 0.0489(17) 0.0413(15) 0.0331(14) -0.0022(12) 0.0002(12) -0.0063(13)
C83 0.0393(15) 0.0364(14) 0.0486(17) -0.0026(12) 0.0147(13) -0.0070(12)
C84 0.0566(18) 0.0261(13) 0.0418(15) -0.0080(11) 0.0138(13) -0.0026(12)
C86 0.113(4) 0.146(5) 0.054(3) -0.038(3) -0.006(3) 0.055(4)
C85 0.155(5) 0.186(6) 0.039(2) 0.021(3) -0.013(3) -0.128(5)
C87 0.169(6) 0.063(3) 0.084(4) 0.022(2) -0.057(4) -0.049(3)
C88 0.073(3) 0.057(2) 0.059(2) 0.0127(17) 0.0003(19) -0.0216(19)

loop_
_atom_type_symbol
_atom_type_description
_atom_type_scat_dispersion_real
_atom_type_scat_dispersion_imag
_atom_type_scat_source
C C 0.0033 0.0016 'International Tables Vol C Tables 4.2.6.8 and 6.1.1.4'
H H 0.0000 0.0000 'International Tables Vol C Tables 4.2.6.8 and 6.1.1.4'
Li Li -0.0003 0.0001 'International Tables Vol C Tables 4.2.6.8 and 6.1.1.4'
N N 0.0061 0.0033 'International Tables Vol C Tables 4.2.6.8 and 6.1.1.4'
O O 0.0106 0.0060 'International Tables Vol C Tables 4.2.6.8 and 6.1.1.4'
Cl Cl 0.1484 0.1585 'International Tables Vol C Tables 4.2.6.8 and 6.1.1.4'
Mn Mn 0.3368 0.7283 'International Tables Vol C Tables 4.2.6.8 and 6.1.1.4'

loop_
_geom_angle_atom_site_label_1
_geom_angle_atom_site_label_2
_geom_angle_atom_site_label_3
_geom_angle
_geom_angle_site_symmetry_1
_geom_angle_site_symmetry_3
N1 Mn1 N2 114.19(12) . .
N1 Mn1 N3 113.90(12) . .
N2 Mn1 N3 104.40(11) . .
N1 Mn1 N4 112.89(11) . .
N2 Mn1 N4 105.16(10) . .
N3 Mn1 N4 105.37(10) . .
N1 Mn1 Li2 137.84(14) . .
N2 Mn1 Li2 107.97(13) . .
N3 Mn1 Li2 52.96(13) . .
N4 Mn1 Li2 53.04(13) . .
N1 Mn1 Li3 138.24(14) . .
N2 Mn1 Li3 53.23(13) . .
N3 Mn1 Li3 107.86(13) . .
N4 Mn1 Li3 52.61(13) . .
Li2 Mn1 Li3 70.14(15) . .
N1 Mn1 Li4 140.14(14) . .
N2 Mn1 Li4 52.60(14) . .
N3 Mn1 Li4 52.77(14) . .
N4 Mn1 Li4 106.97(13) . .
Li2 Mn1 Li4 69.43(15) . .
Li3 Mn1 Li4 69.39(15) . .
N5 Mn5 N6 114.18(12) . .
N5 Mn5 N8 112.88(12) . .
N6 Mn5 N8 105.28(10) . .
N5 Mn5 N7 113.70(13) . .
N6 Mn5 N7 104.91(10) . .
N8 Mn5 N7 104.98(10) . .
N5 Mn5 Li6 137.24(14) . .
N6 Mn5 Li6 108.58(12) . .
N8 Mn5 Li6 52.86(12) . .
N7 Mn5 Li6 52.73(13) . .
N5 Mn5 Li7 138.43(15) . .
N6 Mn5 Li7 53.31(13) . .
N8 Mn5 Li7 52.68(13) . .
N7 Mn5 Li7 107.85(12) . .
Li6 Mn5 Li7 70.40(14) . .
N5 Mn5 Li8 139.05(15) . .
N6 Mn5 Li8 53.36(14) . .
N8 Mn5 Li8 108.05(14) . .
N7 Mn5 Li8 52.26(13) . .
Li6 Mn5 Li8 70.24(16) . .
Li7 Mn5 Li8 70.65(15) . .
N3 Li2 N4 87.21(19) . .
N3 Li2 Cl1 125.8(2) . .
N4 Li2 Cl1 136.4(2) . .
N3 Li2 Cl1 97.70(19) . 3_665
N4 Li2 Cl1 97.38(19) . 3_665
Cl1 Li2 Cl1 104.21(16) . 3_665
N3 Li2 Mn1 43.75(11) . .
N4 Li2 Mn1 43.92(11) . .
Cl1 Li2 Mn1 159.5(2) . .
Cl1 Li2 Mn1 95.43(16) 3_665 .
N3 Li2 Li4 44.88(15) . .
N4 Li2 Li4 88.71(19) . .
Cl1 Li2 Li4 134.4(2) . .
Cl1 Li2 Li4 53.11(13) 3_665 .
Mn1 Li2 Li4 55.57(13) . .
N3 Li2 Li3 88.36(19) . .
N4 Li2 Li3 44.12(14) . .
Cl1 Li2 Li3 143.7(2) . .
Cl1 Li2 Li3 53.62(13) 3_665 .
Mn1 Li2 Li3 55.00(13) . .
Li4 Li2 Li3 59.81(17) . .
N3 Li2 Li2 124.5(3) . 3_665
N4 Li2 Li2 132.0(3) . 3_665
Cl1 Li2 Li2 55.67(15) . 3_665
Cl1 Li2 Li2 48.54(14) 3_665 3_665
Mn1 Li2 Li2 143.6(3) . 3_665
Li4 Li2 Li2 91.7(2) . 3_665
Li3 Li2 Li2 96.8(2) . 3_665
O3 Li3 N4 134.1(3) . .
O3 Li3 N2 121.3(3) . .
N4 Li3 N2 86.95(19) . .
O3 Li3 Cl1 110.5(2) . 3_665
N4 Li3 Cl1 99.11(19) . 3_665
N2 Li3 Cl1 97.75(19) . 3_665
O3 Li3 Mn1 151.8(2) . .
N4 Li3 Mn1 43.88(10) . .
N2 Li3 Mn1 43.56(11) . .
Cl1 Li3 Mn1 96.47(16) 3_665 .
O3 Li3 Li4 136.9(2) . .
N4 Li3 Li4 88.88(19) . .
N2 Li3 Li4 44.70(14) . .
Cl1 Li3 Li4 53.45(13) 3_665 .
Mn1 Li3 Li4 55.53(13) . .
O3 Li3 Li2 150.2(3) . .
N4 Li3 Li2 44.40(14) . .
N2 Li3 Li2 88.03(19) . .
Cl1 Li3 Li2 55.07(13) 3_665 .
Mn1 Li3 Li2 54.86(12) . .
Li4 Li3 Li2 59.78(17) . .
O4 Li4 N2 127.6(3) . .
O4 Li4 N3 131.7(3) . .
N2 Li4 N3 86.08(19) . .
O4 Li4 Cl1 106.1(2) . 3_665
N2 Li4 Cl1 99.0(2) . 3_665
N3 Li4 Cl1 100.0(2) . 3_665
O4 Li4 Mn1 156.9(3) . .
N2 Li4 Mn1 43.36(11) . .
N3 Li4 Mn1 43.42(11) . .
Cl1 Li4 Mn1 96.91(17) 3_665 .
O4 Li4 Li2 143.1(3) . .
N2 Li4 Li2 88.71(19) . .
N3 Li4 Li2 44.68(15) . .
Cl1 Li4 Li2 55.59(14) 3_665 .
Mn1 Li4 Li2 55.00(13) . .
O4 Li4 Li3 139.5(3) . .
N2 Li4 Li3 44.97(15) . .
N3 Li4 Li3 88.70(19) . .
Cl1 Li4 Li3 54.45(14) 3_665 .
Mn1 Li4 Li3 55.09(13) . .
Li2 Li4 Li3 60.41(16) . .
N7 Li6 N8 88.0(2) . .
N7 Li6 Cl2 130.2(2) . .
N8 Li6 Cl2 129.7(2) . .
N7 Li6 Mn5 44.29(11) . .
N8 Li6 Mn5 44.14(11) . .
Cl2 Li6 Mn5 158.3(2) . .
N7 Li6 Cl2 97.37(19) . 3_566
N8 Li6 Cl2 96.60(18) . 3_566
Cl2 Li6 Cl2 106.99(17) . 3_566
Mn5 Li6 Cl2 94.74(15) . 3_566
N7 Li6 Li6 128.5(3) . 3_566
N8 Li6 Li6 127.3(3) . 3_566
Cl2 Li6 Li6 58.05(16) . 3_566
Mn5 Li6 Li6 143.7(3) . 3_566
Cl2 Li6 Li6 48.94(14) 3_566 3_566
N7 Li6 Li8 44.05(14) . .
N8 Li6 Li8 89.21(19) . .
Cl2 Li6 Li8 140.3(2) . .
Mn5 Li6 Li8 55.46(14) . .
Cl2 Li6 Li8 53.54(13) 3_566 .
Li6 Li6 Li8 94.6(2) 3_566 .
N7 Li6 Li7 89.07(19) . .
N8 Li6 Li7 44.28(14) . .
Cl2 Li6 Li7 140.0(2) . .
Mn5 Li6 Li7 55.37(12) . .
Cl2 Li6 Li7 52.63(12) 3_566 .
Li6 Li6 Li7 93.8(2) 3_566 .
Li8 Li6 Li7 60.74(16) . .
O7 Li7 N8 132.9(3) . .
O7 Li7 N6 124.9(3) . .
N8 Li7 N6 86.20(19) . .
O7 Li7 Cl2 108.8(2) . 3_566
N8 Li7 Cl2 99.40(19) . 3_566
N6 Li7 Cl2 97.62(18) . 3_566
O7 Li7 Mn5 154.1(2) . .
N8 Li7 Mn5 43.46(10) . .
N6 Li7 Mn5 43.25(10) . .
Cl2 Li7 Mn5 96.48(15) 3_566 .
O7 Li7 Li6 147.2(2) . .
N8 Li7 Li6 43.73(13) . .
N6 Li7 Li6 87.48(18) . .
Cl2 Li7 Li6 56.00(13) 3_566 .
Mn5 Li7 Li6 54.23(12) . .
O7 Li7 Li8 139.3(2) . .
N8 Li7 Li8 87.85(18) . .
N6 Li7 Li8 44.29(15) . .
Cl2 Li7 Li8 53.83(14) 3_566 .
Mn5 Li7 Li8 54.68(12) . .
Li6 Li7 Li8 59.54(16) . .
O8 Li8 N7 132.3(3) . .
O8 Li8 N6 128.4(3) . .
N7 Li8 N6 86.3(2) . .
O8 Li8 Cl2 106.4(2) . 3_566
N7 Li8 Cl2 99.3(2) . 3_566
N6 Li8 Cl2 96.49(19) . 3_566
O8 Li8 Mn5 157.8(3) . .
N7 Li8 Mn5 43.62(11) . .
N6 Li8 Mn5 43.23(11) . .
Cl2 Li8 Mn5 95.59(16) 3_566 .
O8 Li8 Li6 143.3(3) . .
N7 Li8 Li6 43.74(15) . .
N6 Li8 Li6 87.61(19) . .
Cl2 Li8 Li6 55.80(14) 3_566 .
Mn5 Li8 Li6 54.30(13) . .
O8 Li8 Li7 139.3(2) . .
N7 Li8 Li7 88.03(19) . .
N6 Li8 Li7 44.24(14) . .
Cl2 Li8 Li7 52.74(13) 3_566 .
Mn5 Li8 Li7 54.67(12) . .
Li6 Li8 Li7 59.73(16) . .
C21 N2 Mn1 130.04(18) . .
C21 N2 Li4 129.4(2) . .
Mn1 N2 Li4 84.05(17) . .
C21 N2 Li3 124.9(2) . .
Mn1 N2 Li3 83.21(16) . .
Li4 N2 Li3 90.3(2) . .
C31 N3 Mn1 131.62(18) . .
C31 N3 Li2 124.9(2) . .
Mn1 N3 Li2 83.29(16) . .
C31 N3 Li4 128.0(2) . .
Mn1 N3 Li4 83.80(16) . .
Li2 N3 Li4 90.4(2) . .
C41 N4 Mn1 129.97(17) . .
C41 N4 Li3 129.3(2) . .
Mn1 N4 Li3 83.51(16) . .
C41 N4 Li2 124.8(2) . .
Mn1 N4 Li2 83.04(16) . .
Li3 N4 Li2 91.5(2) . .
C61 N6 Mn5 130.48(18) . .
C61 N6 Li7 125.0(2) . .
Mn5 N6 Li7 83.44(16) . .
C61 N6 Li8 128.4(2) . .
Mn5 N6 Li8 83.41(16) . .
Li7 N6 Li8 91.5(2) . .
C71 N7 Mn5 131.2(2) . .
C71 N7 Li6 123.9(2) . .
Mn5 N7 Li6 82.99(15) . .
C71 N7 Li8 128.2(2) . .
Mn5 N7 Li8 84.11(16) . .
Li6 N7 Li8 92.2(2) . .
C81 N8 Mn5 130.53(17) . .
C81 N8 Li6 123.3(2) . .
Mn5 N8 Li6 83.00(16) . .
C81 N8 Li7 129.6(2) . .
Mn5 N8 Li7 83.86(15) . .
Li6 N8 Li7 91.98(19) . .
C35 O3 C38 105.9(2) . .
C35 O3 Li3 128.0(2) . .
C38 O3 Li3 119.1(2) . .
C45 O4 C48 109.4(3) . .
C45 O4 Li4 126.7(2) . .
C48 O4 Li4 121.6(2) . .
C75 O7 C78 108.9(2) . .
C75 O7 Li7 128.5(2) . .
C78 O7 Li7 121.3(2) . .
C88 O8 C85 107.8(3) . .
C88 O8 Li8 130.4(3) . .
C85 O8 Li8 118.6(3) . .
Li2 Cl1 Li4 125.09(17) . 3_665
Li2 Cl1 Li3 134.30(16) . 3_665
Li4 Cl1 Li3 72.10(15) 3_665 3_665
Li2 Cl1 Li2 75.79(16) . 3_665
Li4 Cl1 Li2 71.30(16) 3_665 3_665
Li3 Cl1 Li2 71.31(15) 3_665 3_665
Li6 Cl2 Li7 127.48(16) . 3_566
Li6 Cl2 Li8 127.06(17) . 3_566
Li7 Cl2 Li8 73.44(15) 3_566 3_566
Li6 Cl2 Li6 73.01(17) . 3_566
Li7 Cl2 Li6 71.37(14) 3_566 3_566
Li8 Cl2 Li6 70.66(15) 3_566 3_566
N2 C21 C24 110.3(2) . .
N2 C21 C22 106.9(2) . .
C24 C21 C22 109.5(3) . .
N2 C21 C23 110.9(3) . .
C24 C21 C23 109.3(2) . .
C22 C21 C23 110.0(3) . .
N3 C31 C33 110.9(3) . .
N3 C31 C34 110.1(2) . .
C33 C31 C34 110.7(3) . .
N3 C31 C32 106.5(2) . .
C33 C31 C32 109.7(3) . .
C34 C31 C32 109.0(3) . .
O3 C35 C36 104.1(3) . .
C35 C36 C37 102.1(3) . .
C38 C37 C36 105.3(3) . .
O3 C38 C37 105.8(3) . .
N4 C41 C42 111.2(2) . .
N4 C41 C44 110.7(2) . .
C42 C41 C44 109.7(3) . .
N4 C41 C43 107.1(2) . .
C42 C41 C43 109.3(3) . .
C44 C41 C43 108.9(3) . .
O4 C45 C46 105.9(3) . .
C47 C46 C45 103.7(3) . .
C48 C47 C46 108.3(4) . .
C47 C48 O4 106.6(3) . .
N6 C61 C62 110.7(3) . .
N6 C61 C64 107.3(2) . .
C62 C61 C64 108.9(3) . .
N6 C61 C63 111.0(2) . .
C62 C61 C63 110.3(3) . .
C64 C61 C63 108.5(3) . .
N7 C71 C74 109.8(3) . .
N7 C71 C73 110.4(2) . .
C74 C71 C73 110.4(3) . .
N7 C71 C72 107.2(3) . .
C74 C71 C72 110.1(3) . .
C73 C71 C72 108.9(4) . .
O7 C75 C76' 106.3(11) . .
O7 C75 C76 108.7(5) . .
C76' C75 C76 25.3(15) . .
C75 C76 C77 103.4(6) . .
C75 C76' C77 107.2(14) . .
C76' C77 C78 105.3(9) . .
C76' C77 C76 25.0(14) . .
C78 C77 C76 104.1(5) . .
O7 C78 C77 106.2(3) . .
N8 C81 C82 110.9(2) . .
N8 C81 C83 106.8(2) . .
C82 C81 C83 109.3(2) . .
N8 C81 C84 110.2(2) . .
C82 C81 C84 109.7(2) . .
C83 C81 C84 109.9(2) . .
C85 C86 C87 102.9(4) . .
C86 C85 O8 107.1(4) . .
C86 C87 C88 105.2(4) . .
O8 C88 C87 105.1(3) . .

loop_
_geom_bond_atom_site_label_1
_geom_bond_atom_site_label_2
_geom_bond_distance
_geom_bond_site_symmetry_2
Mn1 N1 1.559(2) .
Mn1 N2 1.769(2) .
Mn1 N3 1.772(2) .
Mn1 N4 1.779(2) .
Mn1 Li2 2.545(5) .
Mn1 Li3 2.549(4) .
Mn1 Li4 2.563(5) .
Mn5 N5 1.561(2) .
Mn5 N6 1.769(2) .
Mn5 N8 1.775(2) .
Mn5 N7 1.779(2) .
Mn5 Li6 2.529(5) .
Mn5 Li7 2.565(4) .
Mn5 Li8 2.565(5) .
Li2 N3 2.046(5) .
Li2 N4 2.049(5) .
Li2 Cl1 2.300(5) .
Li2 Cl1 2.534(5) 3_665
Li2 Li4 2.909(7) .
Li2 Li3 2.927(7) .
Li2 Li2 2.975(9) 3_665
Li3 O3 1.929(5) .
Li3 N4 2.039(5) .
Li3 N2 2.057(5) .
Li3 Cl1 2.488(5) 3_665
Li3 Li4 2.910(7) .
Li4 O4 1.909(5) .
Li4 N2 2.047(5) .
Li4 N3 2.053(6) .
Li4 Cl1 2.456(5) 3_665
Li6 N7 2.028(5) .
Li6 N8 2.031(5) .
Li6 Cl2 2.283(5) .
Li6 Cl2 2.569(5) 3_566
Li6 Li6 2.896(9) 3_566
Li6 Li8 2.931(7) .
Li6 Li7 2.937(6) .
Li7 O7 1.937(5) .
Li7 N8 2.052(5) .
Li7 N6 2.071(5) .
Li7 Cl2 2.463(4) 3_566
Li7 Li8 2.967(6) .
Li8 O8 1.914(5) .
Li8 N7 2.040(5) .
Li8 N6 2.072(5) .
Li8 Cl2 2.498(5) 3_566
N2 C21 1.463(3) .
N3 C31 1.465(3) .
N4 C41 1.461(3) .
N6 C61 1.463(4) .
N7 C71 1.468(3) .
N8 C81 1.467(3) .
O3 C35 1.432(4) .
O3 C38 1.451(4) .
O4 C45 1.432(4) .
O4 C48 1.444(4) .
O7 C75 1.419(4) .
O7 C78 1.449(3) .
O8 C88 1.419(4) .
O8 C85 1.446(5) .
Cl1 Li4 2.456(5) 3_665
Cl1 Li3 2.488(5) 3_665
Cl1 Li2 2.534(5) 3_665
Cl2 Li7 2.463(4) 3_566
Cl2 Li8 2.499(5) 3_566
Cl2 Li6 2.569(5) 3_566
C21 C24 1.534(4) .
C21 C22 1.535(4) .
C21 C23 1.538(4) .
C31 C33 1.528(4) .
C31 C34 1.534(4) .
C31 C32 1.537(4) .
C35 C36 1.516(5) .
C36 C37 1.530(5) .
C37 C38 1.521(5) .
C41 C42 1.524(4) .
C41 C44 1.537(4) .
C41 C43 1.542(4) .
C45 C46 1.510(5) .
C46 C47 1.474(6) .
C47 C48 1.398(5) .
C61 C62 1.530(5) .
C61 C64 1.534(4) .
C61 C63 1.539(5) .
C71 C74 1.524(5) .
C71 C73 1.530(5) .
C71 C72 1.535(6) .
C75 C76' 1.45(2) .
C75 C76 1.503(11) .
C76 C77 1.512(12) .
C76' C77 1.49(3) .
C77 C78 1.496(5) .
C81 C82 1.534(4) .
C81 C83 1.536(4) .
C81 C84 1.541(4) .
C86 C85 1.442(8) .
C86 C87 1.444(8) .
C87 C88 1.476(6) .

loop_
_geom_torsion_atom_site_label_1
_geom_torsion_atom_site_label_2
_geom_torsion_atom_site_label_3
_geom_torsion_atom_site_label_4
_geom_torsion
_geom_torsion_site_symmetry_1
_geom_torsion_site_symmetry_4
N1 Mn1 Li2 N3 85.6(2) . .
N2 Mn1 Li2 N3 -94.75(15) . .
N4 Mn1 Li2 N3 169.5(2) . .
Li3 Mn1 Li2 N3 -132.92(18) . .
Li4 Mn1 Li2 N3 -58.24(17) . .
N1 Mn1 Li2 N4 -83.9(2) . .
N2 Mn1 Li2 N4 95.74(14) . .
N3 Mn1 Li2 N4 -169.5(2) . .
Li3 Mn1 Li2 N4 57.57(16) . .
Li4 Mn1 Li2 N4 132.25(18) . .
N1 Mn1 Li2 Cl1 17.9(8) . .
N2 Mn1 Li2 Cl1 -162.4(6) . .
N3 Mn1 Li2 Cl1 -67.7(6) . .
N4 Mn1 Li2 Cl1 101.8(7) . .
Li3 Mn1 Li2 Cl1 159.4(7) . .
Li4 Mn1 Li2 Cl1 -125.9(7) . .
N1 Mn1 Li2 Cl1 -178.95(14) . 3_665
N2 Mn1 Li2 Cl1 0.73(17) . 3_665
N3 Mn1 Li2 Cl1 95.48(18) . 3_665
N4 Mn1 Li2 Cl1 -95.01(17) . 3_665
Li3 Mn1 Li2 Cl1 -37.44(15) . 3_665
Li4 Mn1 Li2 Cl1 37.24(15) . 3_665
N1 Mn1 Li2 Li4 143.8(2) . .
N2 Mn1 Li2 Li4 -36.51(16) . .
N3 Mn1 Li2 Li4 58.24(17) . .
N4 Mn1 Li2 Li4 -132.25(18) . .
Li3 Mn1 Li2 Li4 -74.68(17) . .
N1 Mn1 Li2 Li3 -141.5(2) . .
N2 Mn1 Li2 Li3 38.17(16) . .
N3 Mn1 Li2 Li3 132.92(18) . .
N4 Mn1 Li2 Li3 -57.57(16) . .
Li4 Mn1 Li2 Li3 74.68(17) . .
N1 Mn1 Li2 Li2 173.5(4) . 3_665
N2 Mn1 Li2 Li2 -6.9(5) . 3_665
N3 Mn1 Li2 Li2 87.9(5) . 3_665
N4 Mn1 Li2 Li2 -102.6(5) . 3_665
Li3 Mn1 Li2 Li2 -45.0(4) . 3_665
Li4 Mn1 Li2 Li2 29.6(4) . 3_665
N1 Mn1 Li3 O3 -17.6(7) . .
N2 Mn1 Li3 O3 68.5(5) . .
N3 Mn1 Li3 O3 163.4(5) . .
N4 Mn1 Li3 O3 -100.7(6) . .
Li2 Mn1 Li3 O3 -158.7(6) . .
Li4 Mn1 Li3 O3 126.5(6) . .
N1 Mn1 Li3 N4 83.1(2) . .
N2 Mn1 Li3 N4 169.1(2) . .
N3 Mn1 Li3 N4 -95.98(15) . .
Li2 Mn1 Li3 N4 -58.09(16) . .
Li4 Mn1 Li3 N4 -132.83(19) . .
N1 Mn1 Li3 N2 -86.1(2) . .
N3 Mn1 Li3 N2 94.90(15) . .
N4 Mn1 Li3 N2 -169.1(2) . .
Li2 Mn1 Li3 N2 132.79(18) . .
Li4 Mn1 Li3 N2 58.06(17) . .
N1 Mn1 Li3 Cl1 179.49(14) . 3_665
N2 Mn1 Li3 Cl1 -94.46(18) . 3_665
N3 Mn1 Li3 Cl1 0.45(18) . 3_665
N4 Mn1 Li3 Cl1 96.43(18) . 3_665
Li2 Mn1 Li3 Cl1 38.34(15) . 3_665
Li4 Mn1 Li3 Cl1 -36.40(16) . 3_665
N1 Mn1 Li3 Li4 -144.1(2) . .
N2 Mn1 Li3 Li4 -58.06(17) . .
N3 Mn1 Li3 Li4 36.85(16) . .
N4 Mn1 Li3 Li4 132.83(19) . .
Li2 Mn1 Li3 Li4 74.74(17) . .
N1 Mn1 Li3 Li2 141.2(2) . .
N2 Mn1 Li3 Li2 -132.79(18) . .
N3 Mn1 Li3 Li2 -37.89(16) . .
N4 Mn1 Li3 Li2 58.09(16) . .
Li4 Mn1 Li3 Li2 -74.74(17) . .
N3 Li2 Li3 O3 -169.7(5) . .
N4 Li2 Li3 O3 102.6(5) . .
Cl1 Li2 Li3 O3 -8.1(8) . .
Cl1 Li2 Li3 O3 -68.9(5) 3_665 .
Mn1 Li2 Li3 O3 159.9(5) . .
Li4 Li2 Li3 O3 -133.2(5) . .
Li2 Li2 Li3 O3 -45.2(6) 3_665 .
N3 Li2 Li3 N4 87.7(2) . .
Cl1 Li2 Li3 N4 -110.7(4) . .
Cl1 Li2 Li3 N4 -171.5(2) 3_665 .
Mn1 Li2 Li3 N4 57.25(14) . .
Li4 Li2 Li3 N4 124.2(2) . .
Li2 Li2 Li3 N4 -147.8(3) 3_665 .
N3 Li2 Li3 N2 0.05(19) . .
N4 Li2 Li3 N2 -87.6(2) . .
Cl1 Li2 Li3 N2 161.6(3) . .
Cl1 Li2 Li3 N2 100.87(18) 3_665 .
Mn1 Li2 Li3 N2 -30.39(12) . .
Li4 Li2 Li3 N2 36.58(16) . .
Li2 Li2 Li3 N2 124.6(2) 3_665 .
N3 Li2 Li3 Cl1 -100.82(18) . 3_665
N4 Li2 Li3 Cl1 171.5(2) . 3_665
Cl1 Li2 Li3 Cl1 60.8(3) . 3_665
Mn1 Li2 Li3 Cl1 -131.26(17) . 3_665
Li4 Li2 Li3 Cl1 -64.28(14) . 3_665
Li2 Li2 Li3 Cl1 23.71(16) 3_665 3_665
N3 Li2 Li3 Mn1 30.44(12) . .
N4 Li2 Li3 Mn1 -57.25(14) . .
Cl1 Li2 Li3 Mn1 -168.0(4) . .
Cl1 Li2 Li3 Mn1 131.26(17) 3_665 .
Li4 Li2 Li3 Mn1 66.98(14) . .
Li2 Li2 Li3 Mn1 155.0(3) 3_665 .
N3 Li2 Li3 Li4 -36.54(16) . .
N4 Li2 Li3 Li4 -124.2(2) . .
Cl1 Li2 Li3 Li4 125.1(4) . .
Cl1 Li2 Li3 Li4 64.28(14) 3_665 .
Mn1 Li2 Li3 Li4 -66.98(14) . .
Li2 Li2 Li3 Li4 88.0(2) 3_665 .
N1 Mn1 Li4 O4 6.0(9) . .
N2 Mn1 Li4 O4 -77.6(7) . .
N3 Mn1 Li4 O4 89.3(7) . .
N4 Mn1 Li4 O4 -174.0(7) . .
Li2 Mn1 Li4 O4 147.8(8) . .
Li3 Mn1 Li4 O4 -136.5(8) . .
N1 Mn1 Li4 N2 83.6(2) . .
N3 Mn1 Li4 N2 167.0(2) . .
N4 Mn1 Li4 N2 -96.37(14) . .
Li2 Mn1 Li4 N2 -134.57(19) . .
Li3 Mn1 Li4 N2 -58.84(16) . .
N1 Mn1 Li4 N3 -83.3(2) . .
N2 Mn1 Li4 N3 -167.0(2) . .
N4 Mn1 Li4 N3 96.67(15) . .
Li2 Mn1 Li4 N3 58.47(16) . .
Li3 Mn1 Li4 N3 134.20(19) . .
N1 Mn1 Li4 Cl1 179.45(15) . 3_665
N2 Mn1 Li4 Cl1 95.82(19) . 3_665
N3 Mn1 Li4 Cl1 -97.22(19) . 3_665
N4 Mn1 Li4 Cl1 -0.55(19) . 3_665
Li2 Mn1 Li4 Cl1 -38.75(16) . 3_665
Li3 Mn1 Li4 Cl1 36.98(16) . 3_665
N1 Mn1 Li4 Li2 -141.8(2) . .
N2 Mn1 Li4 Li2 134.57(19) . .
N3 Mn1 Li4 Li2 -58.47(16) . .
N4 Mn1 Li4 Li2 38.20(15) . .
Li3 Mn1 Li4 Li2 75.73(17) . .
N1 Mn1 Li4 Li3 142.5(2) . .
N2 Mn1 Li4 Li3 58.84(16) . .
N3 Mn1 Li4 Li3 -134.20(19) . .
N4 Mn1 Li4 Li3 -37.53(16) . .
Li2 Mn1 Li4 Li3 -75.73(17) . .
N3 Li2 Li4 O4 -103.2(5) . .
N4 Li2 Li4 O4 169.5(4) . .
Cl1 Li2 Li4 O4 -3.0(6) . .
Cl1 Li2 Li4 O4 69.3(4) 3_665 .
Mn1 Li2 Li4 O4 -159.6(5) . .
Li3 Li2 Li4 O4 134.4(5) . .
Li2 Li2 Li4 O4 37.5(5) 3_665 .
N3 Li2 Li4 N2 85.7(2) . .
N4 Li2 Li4 N2 -1.6(2) . .
Cl1 Li2 Li4 N2 -174.1(3) . .
Cl1 Li2 Li4 N2 -101.85(19) 3_665 .
Mn1 Li2 Li4 N2 29.29(12) . .
Li3 Li2 Li4 N2 -36.77(16) . .
Li2 Li2 Li4 N2 -133.6(2) 3_665 .
N4 Li2 Li4 N3 -87.3(2) . .
Cl1 Li2 Li4 N3 100.2(3) . .
Cl1 Li2 Li4 N3 172.4(2) 3_665 .
Mn1 Li2 Li4 N3 -56.44(13) . .
Li3 Li2 Li4 N3 -122.5(2) . .
Li2 Li2 Li4 N3 140.7(3) 3_665 .
N3 Li2 Li4 Cl1 -172.4(2) . 3_665
N4 Li2 Li4 Cl1 100.23(18) . 3_665
Cl1 Li2 Li4 Cl1 -72.3(3) . 3_665
Mn1 Li2 Li4 Cl1 131.14(18) . 3_665
Li3 Li2 Li4 Cl1 65.08(14) . 3_665
Li2 Li2 Li4 Cl1 -31.78(16) 3_665 3_665
N3 Li2 Li4 Mn1 56.44(13) . .
N4 Li2 Li4 Mn1 -30.90(12) . .
Cl1 Li2 Li4 Mn1 156.6(3) . .
Cl1 Li2 Li4 Mn1 -131.14(18) 3_665 .
Li3 Li2 Li4 Mn1 -66.06(14) . .
Li2 Li2 Li4 Mn1 -162.9(3) 3_665 .
N3 Li2 Li4 Li3 122.5(2) . .
N4 Li2 Li4 Li3 35.15(16) . .
Cl1 Li2 Li4 Li3 -137.3(3) . .
Cl1 Li2 Li4 Li3 -65.08(14) 3_665 .
Mn1 Li2 Li4 Li3 66.06(14) . .
Li2 Li2 Li4 Li3 -96.9(2) 3_665 .
O3 Li3 Li4 O4 9.2(6) . .
N4 Li3 Li4 O4 -174.0(4) . .
N2 Li3 Li4 O4 99.2(4) . .
Cl1 Li3 Li4 O4 -71.8(4) 3_665 .
Mn1 Li3 Li4 O4 155.4(4) . .
Li2 Li3 Li4 O4 -138.7(4) . .
O3 Li3 Li4 N2 -90.0(4) . .
N4 Li3 Li4 N2 86.8(2) . .
Cl1 Li3 Li4 N2 -171.0(2) 3_665 .
Mn1 Li3 Li4 N2 56.22(14) . .
Li2 Li3 Li4 N2 122.1(2) . .
O3 Li3 Li4 N3 -175.7(3) . .
N4 Li3 Li4 N3 1.0(2) . .
N2 Li3 Li4 N3 -85.8(2) . .
Cl1 Li3 Li4 N3 103.2(2) 3_665 .
Mn1 Li3 Li4 N3 -29.53(12) . .
Li2 Li3 Li4 N3 36.39(16) . .
O3 Li3 Li4 Cl1 81.0(3) . 3_665
N4 Li3 Li4 Cl1 -102.21(19) . 3_665
N2 Li3 Li4 Cl1 171.0(2) . 3_665
Mn1 Li3 Li4 Cl1 -132.78(18) . 3_665
Li2 Li3 Li4 Cl1 -66.86(14) . 3_665
O3 Li3 Li4 Mn1 -146.2(4) . .
N4 Li3 Li4 Mn1 30.56(12) . .
N2 Li3 Li4 Mn1 -56.22(14) . .
Cl1 Li3 Li4 Mn1 132.78(18) 3_665 .
Li2 Li3 Li4 Mn1 65.92(14) . .
O3 Li3 Li4 Li2 147.9(4) . .
N4 Li3 Li4 Li2 -35.35(16) . .
N2 Li3 Li4 Li2 -122.1(2) . .
Cl1 Li3 Li4 Li2 66.86(14) 3_665 .
Mn1 Li3 Li4 Li2 -65.92(14) . .
N5 Mn5 Li6 N7 -85.5(2) . .
N6 Mn5 Li6 N7 94.89(14) . .
N8 Mn5 Li6 N7 -169.70(19) . .
Li7 Mn5 Li6 N7 132.83(18) . .
Li8 Mn5 Li6 N7 57.05(16) . .
N5 Mn5 Li6 N8 84.2(2) . .
N6 Mn5 Li6 N8 -95.41(14) . .
N7 Mn5 Li6 N8 169.70(19) . .
Li7 Mn5 Li6 N8 -57.48(15) . .
Li8 Mn5 Li6 N8 -133.25(17) . .
N5 Mn5 Li6 Cl2 0.3(7) . .
N6 Mn5 Li6 Cl2 -179.3(5) . .
N8 Mn5 Li6 Cl2 -83.9(6) . .
N7 Mn5 Li6 Cl2 85.8(6) . .
Li7 Mn5 Li6 Cl2 -141.4(6) . .
Li8 Mn5 Li6 Cl2 142.8(6) . .
N5 Mn5 Li6 Cl2 178.82(15) . 3_566
N6 Mn5 Li6 Cl2 -0.81(16) . 3_566
N8 Mn5 Li6 Cl2 94.60(16) . 3_566
N7 Mn5 Li6 Cl2 -95.71(17) . 3_566
Li7 Mn5 Li6 Cl2 37.12(14) . 3_566
Li8 Mn5 Li6 Cl2 -38.65(14) . 3_566
N5 Mn5 Li6 Li6 178.1(4) . 3_566
N6 Mn5 Li6 Li6 -1.6(5) . 3_566
N8 Mn5 Li6 Li6 93.9(5) . 3_566
N7 Mn5 Li6 Li6 -96.4(5) . 3_566
Li7 Mn5 Li6 Li6 36.4(4) . 3_566
Li8 Mn5 Li6 Li6 -39.4(4) . 3_566
N5 Mn5 Li6 Li8 -142.5(2) . .
N6 Mn5 Li6 Li8 37.84(15) . .
N8 Mn5 Li6 Li8 133.25(17) . .
N7 Mn5 Li6 Li8 -57.05(16) . .
Li7 Mn5 Li6 Li8 75.77(16) . .
N5 Mn5 Li6 Li7 141.7(2) . .
N6 Mn5 Li6 Li7 -37.93(15) . .
N8 Mn5 Li6 Li7 57.48(15) . .
N7 Mn5 Li6 Li7 -132.83(18) . .
Li8 Mn5 Li6 Li7 -75.77(16) . .
N5 Mn5 Li7 O7 12.3(7) . .
N6 Mn5 Li7 O7 -73.7(6) . .
N8 Mn5 Li7 O7 95.2(6) . .
N7 Mn5 Li7 O7 -169.3(5) . .
Li6 Mn5 Li7 O7 152.9(6) . .
Li8 Mn5 Li7 O7 -131.9(6) . .
N5 Mn5 Li7 N8 -82.9(2) . .
N6 Mn5 Li7 N8 -168.91(19) . .
N7 Mn5 Li7 N8 95.51(14) . .
Li6 Mn5 Li7 N8 57.70(15) . .
Li8 Mn5 Li7 N8 132.90(19) . .
N5 Mn5 Li7 N6 86.0(2) . .
N8 Mn5 Li7 N6 168.91(19) . .
N7 Mn5 Li7 N6 -95.58(14) . .
Li6 Mn5 Li7 N6 -133.39(17) . .
Li8 Mn5 Li7 N6 -58.19(17) . .
N5 Mn5 Li7 Cl2 -179.79(14) . 3_566
N6 Mn5 Li7 Cl2 94.24(17) . 3_566
N8 Mn5 Li7 Cl2 -96.85(17) . 3_566
N7 Mn5 Li7 Cl2 -1.33(18) . 3_566
Li6 Mn5 Li7 Cl2 -39.15(15) . 3_566
Li8 Mn5 Li7 Cl2 36.05(16) . 3_566
N5 Mn5 Li7 Li6 -140.6(2) . .
N6 Mn5 Li7 Li6 133.39(17) . .
N8 Mn5 Li7 Li6 -57.70(15) . .
N7 Mn5 Li7 Li6 37.82(15) . .
Li8 Mn5 Li7 Li6 75.21(18) . .
N5 Mn5 Li7 Li8 144.2(2) . .
N6 Mn5 Li7 Li8 58.19(17) . .
N8 Mn5 Li7 Li8 -132.90(19) . .
N7 Mn5 Li7 Li8 -37.39(17) . .
Li6 Mn5 Li7 Li8 -75.21(18) . .
N7 Li6 Li7 O7 170.7(4) . .
N8 Li6 Li7 O7 -101.2(5) . .
Cl2 Li6 Li7 O7 0.5(7) . .
Mn5 Li6 Li7 O7 -158.5(5) . .
Cl2 Li6 Li7 O7 70.7(4) 3_566 .
Li6 Li6 Li7 O7 42.2(5) 3_566 .
Li8 Li6 Li7 O7 135.3(5) . .
N7 Li6 Li7 N8 -88.1(2) . .
Cl2 Li6 Li7 N8 101.7(3) . .
Mn5 Li6 Li7 N8 -57.25(14) . .
Cl2 Li6 Li7 N8 171.9(2) 3_566 .
Li6 Li6 Li7 N8 143.4(3) 3_566 .
Li8 Li6 Li7 N8 -123.5(2) . .
N7 Li6 Li7 N6 -0.92(19) . .
N8 Li6 Li7 N6 87.1(2) . .
Cl2 Li6 Li7 N6 -171.2(3) . .
Mn5 Li6 Li7 N6 29.89(11) . .
Cl2 Li6 Li7 N6 -100.93(18) 3_566 .
Li6 Li6 Li7 N6 -129.5(2) 3_566 .
Li8 Li6 Li7 N6 -36.35(16) . .
N7 Li6 Li7 Cl2 100.02(18) . 3_566
N8 Li6 Li7 Cl2 -171.9(2) . 3_566
Cl2 Li6 Li7 Cl2 -70.3(3) . 3_566
Mn5 Li6 Li7 Cl2 130.82(17) . 3_566
Li6 Li6 Li7 Cl2 -28.56(16) 3_566 3_566
Li8 Li6 Li7 Cl2 64.58(15) . 3_566
N7 Li6 Li7 Mn5 -30.81(12) . .
N8 Li6 Li7 Mn5 57.25(14) . .
Cl2 Li6 Li7 Mn5 158.9(3) . .
Cl2 Li6 Li7 Mn5 -130.82(17) 3_566 .
Li6 Li6 Li7 Mn5 -159.4(3) 3_566 .
Li8 Li6 Li7 Mn5 -66.24(15) . .
N7 Li6 Li7 Li8 35.43(16) . .
N8 Li6 Li7 Li8 123.5(2) . .
Cl2 Li6 Li7 Li8 -134.8(3) . .
Mn5 Li6 Li7 Li8 66.24(15) . .
Cl2 Li6 Li7 Li8 -64.58(15) 3_566 .
Li6 Li6 Li7 Li8 -93.1(2) 3_566 .
N5 Mn5 Li8 O8 -7.3(8) . .
N6 Mn5 Li8 O8 78.2(7) . .
N8 Mn5 Li8 O8 174.1(7) . .
N7 Mn5 Li8 O8 -90.6(7) . .
Li6 Mn5 Li8 O8 -148.2(7) . .
Li7 Mn5 Li8 O8 136.3(7) . .
N5 Mn5 Li8 N7 83.3(3) . .
N6 Mn5 Li8 N7 168.8(2) . .
N8 Mn5 Li8 N7 -95.25(15) . .
Li6 Mn5 Li8 N7 -57.61(16) . .
Li7 Mn5 Li8 N7 -133.04(19) . .
N5 Mn5 Li8 N6 -85.5(2) . .
N8 Mn5 Li8 N6 95.92(15) . .
N7 Mn5 Li8 N6 -168.8(2) . .
Li6 Mn5 Li8 N6 133.56(18) . .
Li7 Mn5 Li8 N6 58.13(16) . .
N5 Mn5 Li8 Cl2 -179.04(16) . 3_566
N6 Mn5 Li8 Cl2 -93.53(17) . 3_566
N8 Mn5 Li8 Cl2 2.39(18) . 3_566
N7 Mn5 Li8 Cl2 97.6(2) . 3_566
Li6 Mn5 Li8 Cl2 40.03(15) . 3_566
Li7 Mn5 Li8 Cl2 -35.40(15) . 3_566
N5 Mn5 Li8 Li6 140.9(2) . .
N6 Mn5 Li8 Li6 -133.56(18) . .
N8 Mn5 Li8 Li6 -37.64(15) . .
N7 Mn5 Li8 Li6 57.61(16) . .
Li7 Mn5 Li8 Li6 -75.43(16) . .
N5 Mn5 Li8 Li7 -143.6(2) . .
N6 Mn5 Li8 Li7 -58.13(16) . .
N8 Mn5 Li8 Li7 37.79(15) . .
N7 Mn5 Li8 Li7 133.04(19) . .
Li6 Mn5 Li8 Li7 75.43(16) . .
N7 Li6 Li8 O8 103.1(4) . .
N8 Li6 Li8 O8 -169.0(4) . .
Cl2 Li6 Li8 O8 1.1(6) . .
Mn5 Li6 Li8 O8 160.5(4) . .
Cl2 Li6 Li8 O8 -70.2(4) 3_566 .
Li6 Li6 Li8 O8 -41.6(5) 3_566 .
Li7 Li6 Li8 O8 -133.4(4) . .
N8 Li6 Li8 N7 87.9(2) . .
Cl2 Li6 Li8 N7 -102.1(4) . .
Mn5 Li6 Li8 N7 57.43(15) . .
Cl2 Li6 Li8 N7 -173.3(2) 3_566 .
Li6 Li6 Li8 N7 -144.7(3) 3_566 .
Li7 Li6 Li8 N7 123.5(2) . .
N7 Li6 Li8 N6 -87.2(2) . .
N8 Li6 Li8 N6 0.69(19) . .
Cl2 Li6 Li8 N6 170.7(3) . .
Mn5 Li6 Li8 N6 -29.79(12) . .
Cl2 Li6 Li8 N6 99.50(17) 3_566 .
Li6 Li6 Li8 N6 128.1(2) 3_566 .
Li7 Li6 Li8 N6 36.31(15) . .
N7 Li6 Li8 Cl2 173.3(2) . 3_566
N8 Li6 Li8 Cl2 -98.81(17) . 3_566
Cl2 Li6 Li8 Cl2 71.2(3) . 3_566
Mn5 Li6 Li8 Cl2 -129.29(16) . 3_566
Li6 Li6 Li8 Cl2 28.55(16) 3_566 3_566
Li7 Li6 Li8 Cl2 -63.19(13) . 3_566
N7 Li6 Li8 Mn5 -57.43(15) . .
N8 Li6 Li8 Mn5 30.48(12) . .
Cl2 Li6 Li8 Mn5 -159.5(3) . .
Cl2 Li6 Li8 Mn5 129.29(16) 3_566 .
Li6 Li6 Li8 Mn5 157.8(2) 3_566 .
Li7 Li6 Li8 Mn5 66.10(13) . .
N7 Li6 Li8 Li7 -123.5(2) . .
N8 Li6 Li8 Li7 -35.62(15) . .
Cl2 Li6 Li8 Li7 134.4(3) . .
Mn5 Li6 Li8 Li7 -66.10(13) . .
Cl2 Li6 Li8 Li7 63.19(13) 3_566 .
Li6 Li6 Li8 Li7 91.7(2) 3_566 .
O7 Li7 Li8 O8 -6.2(7) . .
N8 Li7 Li8 O8 173.4(4) . .
N6 Li7 Li8 O8 -99.9(5) . .
Cl2 Li7 Li8 O8 70.1(4) 3_566 .
Mn5 Li7 Li8 O8 -156.4(5) . .
Li6 Li7 Li8 O8 138.1(5) . .
O7 Li7 Li8 N7 -179.5(3) . .
N8 Li7 Li8 N7 0.0(2) . .
N6 Li7 Li8 N7 86.8(2) . .
Cl2 Li7 Li8 N7 -103.3(2) 3_566 .
Mn5 Li7 Li8 N7 30.30(13) . .
Li6 Li7 Li8 N7 -35.22(17) . .
O7 Li7 Li8 N6 93.7(4) . .
N8 Li7 Li8 N6 -86.8(2) . .
Cl2 Li7 Li8 N6 169.9(2) 3_566 .
Mn5 Li7 Li8 N6 -56.49(14) . .
Li6 Li7 Li8 N6 -122.0(2) . .
O7 Li7 Li8 Cl2 -76.3(4) . 3_566
N8 Li7 Li8 Cl2 103.30(18) . 3_566
N6 Li7 Li8 Cl2 -169.9(2) . 3_566
Mn5 Li7 Li8 Cl2 133.58(18) . 3_566
Li6 Li7 Li8 Cl2 68.06(15) . 3_566
O7 Li7 Li8 Mn5 150.2(4) . .
N8 Li7 Li8 Mn5 -30.28(12) . .
N6 Li7 Li8 Mn5 56.49(14) . .
Cl2 Li7 Li8 Mn5 -133.58(18) 3_566 .
Li6 Li7 Li8 Mn5 -65.52(14) . .
O7 Li7 Li8 Li6 -144.3(4) . .
N8 Li7 Li8 Li6 35.24(16) . .
N6 Li7 Li8 Li6 122.0(2) . .
Cl2 Li7 Li8 Li6 -68.06(15) 3_566 .
Mn5 Li7 Li8 Li6 65.52(14) . .
N1 Mn1 N2 C21 2.6(3) . .
N3 Mn1 N2 C21 127.6(2) . .
N4 Mn1 N2 C21 -121.7(2) . .
Li2 Mn1 N2 C21 -177.2(2) . .
Li3 Mn1 N2 C21 -130.7(3) . .
Li4 Mn1 N2 C21 138.3(3) . .
N1 Mn1 N2 Li4 -135.71(17) . .
N3 Mn1 N2 Li4 -10.69(17) . .
N4 Mn1 N2 Li4 99.98(16) . .
Li2 Mn1 N2 Li4 44.52(19) . .
Li3 Mn1 N2 Li4 91.0(2) . .
N1 Mn1 N2 Li3 133.25(17) . .
N3 Mn1 N2 Li3 -101.73(16) . .
N4 Mn1 N2 Li3 8.94(17) . .
Li2 Mn1 N2 Li3 -46.52(19) . .
Li4 Mn1 N2 Li3 -91.0(2) . .
O4 Li4 N2 C21 12.3(5) . .
N3 Li4 N2 C21 -129.8(3) . .
Cl1 Li4 N2 C21 130.7(2) 3_665 .
Mn1 Li4 N2 C21 -138.7(3) . .
Li2 Li4 N2 C21 -174.4(2) . .
Li3 Li4 N2 C21 138.1(3) . .
O4 Li4 N2 Mn1 151.0(3) . .
N3 Li4 N2 Mn1 8.95(14) . .
Cl1 Li4 N2 Mn1 -90.54(16) 3_665 .
Li2 Li4 N2 Mn1 -35.71(14) . .
Li3 Li4 N2 Mn1 -83.14(15) . .
O4 Li4 N2 Li3 -125.9(3) . .
N3 Li4 N2 Li3 92.1(2) . .
Cl1 Li4 N2 Li3 -7.4(2) 3_665 .
Mn1 Li4 N2 Li3 83.14(15) . .
Li2 Li4 N2 Li3 47.43(19) . .
O3 Li3 N2 C21 -14.1(4) . .
N4 Li3 N2 C21 127.4(2) . .
Cl1 Li3 N2 C21 -133.8(2) 3_665 .
Mn1 Li3 N2 C21 135.0(3) . .
Li4 Li3 N2 C21 -141.1(3) . .
Li2 Li3 N2 C21 171.9(2) . .
O3 Li3 N2 Mn1 -149.0(3) . .
N4 Li3 N2 Mn1 -7.53(14) . .
Cl1 Li3 N2 Mn1 91.25(14) 3_665 .
Li4 Li3 N2 Mn1 83.97(17) . .
Li2 Li3 N2 Mn1 36.90(13) . .
O3 Li3 N2 Li4 127.0(3) . .
N4 Li3 N2 Li4 -91.5(2) . .
Cl1 Li3 N2 Li4 7.3(2) 3_665 .
Mn1 Li3 N2 Li4 -83.97(17) . .
Li2 Li3 N2 Li4 -47.1(2) . .
N1 Mn1 N3 C31 -1.2(3) . .
N2 Mn1 N3 C31 -126.4(3) . .
N4 Mn1 N3 C31 123.1(3) . .
Li2 Mn1 N3 C31 131.8(3) . .
Li3 Mn1 N3 C31 178.1(3) . .
Li4 Mn1 N3 C31 -137.1(3) . .
N1 Mn1 N3 Li2 -132.95(17) . .
N2 Mn1 N3 Li2 101.85(16) . .
N4 Mn1 N3 Li2 -8.68(17) . .
Li3 Mn1 N3 Li2 46.36(19) . .
Li4 Mn1 N3 Li2 91.2(2) . .
N1 Mn1 N3 Li4 135.87(17) . .
N2 Mn1 N3 Li4 10.67(17) . .
N4 Mn1 N3 Li4 -99.86(16) . .
Li2 Mn1 N3 Li4 -91.2(2) . .
Li3 Mn1 N3 Li4 -44.82(19) . .
N4 Li2 N3 C31 -129.9(2) . .
Cl1 Li2 N3 C31 19.3(4) . .
Cl1 Li2 N3 C31 133.0(2) 3_665 .
Mn1 Li2 N3 C31 -137.2(3) . .
Li4 Li2 N3 C31 139.1(3) . .
Li3 Li2 N3 C31 -174.0(2) . .
Li2 Li2 N3 C31 88.9(4) 3_665 .
N4 Li2 N3 Mn1 7.26(14) . .
Cl1 Li2 N3 Mn1 156.4(2) . .
Cl1 Li2 N3 Mn1 -89.81(14) 3_665 .
Li4 Li2 N3 Mn1 -83.71(16) . .
Li3 Li2 N3 Mn1 -36.88(13) . .
Li2 Li2 N3 Mn1 -134.0(3) 3_665 .
N4 Li2 N3 Li4 91.0(2) . .
Cl1 Li2 N3 Li4 -119.9(3) . .
Cl1 Li2 N3 Li4 -6.11(19) 3_665 .
Mn1 Li2 N3 Li4 83.71(16) . .
Li3 Li2 N3 Li4 46.83(19) . .
Li2 Li2 N3 Li4 -50.2(4) 3_665 .
O4 Li4 N3 C31 -8.5(5) . .
N2 Li4 N3 C31 130.8(2) . .
Cl1 Li4 N3 C31 -130.7(2) 3_665 .
Mn1 Li4 N3 C31 139.7(3) . .
Li2 Li4 N3 C31 -137.1(3) . .
Li3 Li4 N3 C31 175.8(2) . .
O4 Li4 N3 Mn1 -148.3(3) . .
N2 Li4 N3 Mn1 -8.94(14) . .
Cl1 Li4 N3 Mn1 89.54(16) 3_665 .
Li2 Li4 N3 Mn1 83.20(15) . .
Li3 Li4 N3 Mn1 36.01(14) . .
O4 Li4 N3 Li2 128.5(4) . .
N2 Li4 N3 Li2 -92.1(2) . .
Cl1 Li4 N3 Li2 6.3(2) 3_665 .
Mn1 Li4 N3 Li2 -83.20(16) . .
Li3 Li4 N3 Li2 -47.19(19) . .
N1 Mn1 N4 C41 3.2(3) . .
N2 Mn1 N4 C41 128.4(2) . .
N3 Mn1 N4 C41 -121.7(2) . .
Li2 Mn1 N4 C41 -130.3(3) . .
Li3 Mn1 N4 C41 137.4(3) . .
Li4 Mn1 N4 C41 -176.8(2) . .
N1 Mn1 N4 Li3 -134.14(17) . .
N2 Mn1 N4 Li3 -9.02(17) . .
N3 Mn1 N4 Li3 100.96(16) . .
Li2 Mn1 N4 Li3 92.3(2) . .
Li4 Mn1 N4 Li3 45.86(19) . .
N1 Mn1 N4 Li2 133.57(17) . .
N2 Mn1 N4 Li2 -101.31(16) . .
N3 Mn1 N4 Li2 8.67(17) . .
Li3 Mn1 N4 Li2 -92.3(2) . .
Li4 Mn1 N4 Li2 -46.43(19) . .
O3 Li3 N4 C41 1.8(5) . .
N2 Li3 N4 C41 -130.4(2) . .
Cl1 Li3 N4 C41 132.2(2) 3_665 .
Mn1 Li3 N4 C41 -137.9(3) . .
Li4 Li3 N4 C41 -175.1(2) . .
Li2 Li3 N4 C41 139.3(3) . .
O3 Li3 N4 Mn1 139.7(4) . .
N2 Li3 N4 Mn1 7.49(14) . .
Cl1 Li3 N4 Mn1 -89.88(15) 3_665 .
Li4 Li3 N4 Mn1 -37.21(14) . .
Li2 Li3 N4 Mn1 -82.82(15) . .
O3 Li3 N4 Li2 -137.5(4) . .
N2 Li3 N4 Li2 90.3(2) . .
Cl1 Li3 N4 Li2 -7.1(2) 3_665 .
Mn1 Li3 N4 Li2 82.82(15) . .
Li4 Li3 N4 Li2 45.61(19) . .
N3 Li2 N4 C41 127.4(2) . .
Cl1 Li2 N4 C41 -15.5(5) . .
Cl1 Li2 N4 C41 -135.2(2) 3_665 .
Mn1 Li2 N4 C41 134.7(2) . .
Li4 Li2 N4 C41 172.3(2) . .
Li3 Li2 N4 C41 -142.1(3) . .
Li2 Li2 N4 C41 -96.6(4) 3_665 .
N3 Li2 N4 Mn1 -7.24(14) . .
Cl1 Li2 N4 Mn1 -150.2(3) . .
Cl1 Li2 N4 Mn1 90.17(14) 3_665 .
Li4 Li2 N4 Mn1 37.64(14) . .
Li3 Li2 N4 Mn1 83.27(16) . .
Li2 Li2 N4 Mn1 128.7(4) 3_665 .
N3 Li2 N4 Li3 -90.5(2) . .
Cl1 Li2 N4 Li3 126.6(3) . .
Cl1 Li2 N4 Li3 6.9(2) 3_665 .
Mn1 Li2 N4 Li3 -83.27(16) . .
Li4 Li2 N4 Li3 -45.63(19) . .
Li2 Li2 N4 Li3 45.5(4) 3_665 .
N5 Mn5 N6 C61 -2.1(3) . .
N8 Mn5 N6 C61 122.2(2) . .
N7 Mn5 N6 C61 -127.3(2) . .
Li6 Mn5 N6 C61 177.6(3) . .
Li7 Mn5 N6 C61 131.4(3) . .
Li8 Mn5 N6 C61 -136.4(3) . .
N5 Mn5 N6 Li7 -133.49(17) . .
N8 Mn5 N6 Li7 -9.12(16) . .
N7 Mn5 N6 Li7 101.37(15) . .
Li6 Mn5 N6 Li7 46.24(18) . .
Li8 Mn5 N6 Li7 92.2(2) . .
N5 Mn5 N6 Li8 134.26(19) . .
N8 Mn5 N6 Li8 -101.37(17) . .
N7 Mn5 N6 Li8 9.12(18) . .
Li6 Mn5 N6 Li8 -46.01(19) . .
Li7 Mn5 N6 Li8 -92.2(2) . .
O7 Li7 N6 C61 13.5(4) . .
N8 Li7 N6 C61 -128.2(2) . .
Cl2 Li7 N6 C61 132.8(2) 3_566 .
Mn5 Li7 N6 C61 -135.8(3) . .
Li6 Li7 N6 C61 -172.0(2) . .
Li8 Li7 N6 C61 141.0(3) . .
O7 Li7 N6 Mn5 149.3(3) . .
N8 Li7 N6 Mn5 7.62(13) . .
Cl2 Li7 N6 Mn5 -91.37(14) 3_566 .
Li6 Li7 N6 Mn5 -36.17(13) . .
Li8 Li7 N6 Mn5 -83.19(16) . .
O7 Li7 N6 Li8 -127.5(3) . .
N8 Li7 N6 Li8 90.81(19) . .
Cl2 Li7 N6 Li8 -8.2(2) 3_566 .
Mn5 Li7 N6 Li8 83.19(16) . .
Li6 Li7 N6 Li8 47.02(19) . .
O8 Li8 N6 C61 -13.8(5) . .
N7 Li8 N6 C61 130.2(2) . .
Cl2 Li8 N6 C61 -130.8(2) 3_566 .
Mn5 Li8 N6 C61 137.9(3) . .
Li6 Li8 N6 C61 174.0(2) . .
Li7 Li8 N6 C61 -138.8(3) . .
O8 Li8 N6 Mn5 -151.8(3) . .
N7 Li8 N6 Mn5 -7.70(15) . .
Cl2 Li8 N6 Mn5 91.27(15) 3_566 .
Li6 Li8 N6 Mn5 36.09(13) . .
Li7 Li8 N6 Mn5 83.23(15) . .
O8 Li8 N6 Li7 125.0(3) . .
N7 Li8 N6 Li7 -90.9(2) . .
Cl2 Li8 N6 Li7 8.05(19) 3_566 .
Mn5 Li8 N6 Li7 -83.23(15) . .
Li6 Li8 N6 Li7 -47.14(19) . .
N5 Mn5 N7 C71 2.6(3) . .
N6 Mn5 N7 C71 128.1(3) . .
N8 Mn5 N7 C71 -121.2(3) . .
Li6 Mn5 N7 C71 -129.7(3) . .
Li7 Mn5 N7 C71 -176.2(3) . .
Li8 Mn5 N7 C71 137.3(3) . .
N5 Mn5 N7 Li6 132.34(17) . .
N6 Mn5 N7 Li6 -102.22(16) . .
N8 Mn5 N7 Li6 8.49(16) . .
Li7 Mn5 N7 Li6 -46.54(18) . .
Li8 Mn5 N7 Li6 -93.0(2) . .
N5 Mn5 N7 Li8 -134.69(19) . .
N6 Mn5 N7 Li8 -9.26(19) . .
N8 Mn5 N7 Li8 101.45(18) . .
Li6 Mn5 N7 Li8 93.0(2) . .
Li7 Mn5 N7 Li8 46.4(2) . .
N8 Li6 N7 C71 128.6(2) . .
Cl2 Li6 N7 C71 -15.3(4) . .
Mn5 Li6 N7 C71 135.8(3) . .
Cl2 Li6 N7 C71 -135.0(2) 3_566 .
Li6 Li6 N7 C71 -93.0(4) 3_566 .
Li8 Li6 N7 C71 -140.4(3) . .
Li7 Li6 N7 C71 172.9(2) . .
N8 Li6 N7 Mn5 -7.16(14) . .
Cl2 Li6 N7 Mn5 -151.1(3) . .
Cl2 Li6 N7 Mn5 89.24(13) 3_566 .
Li6 Li6 N7 Mn5 131.2(3) 3_566 .
Li8 Li6 N7 Mn5 83.79(17) . .
Li7 Li6 N7 Mn5 37.13(13) . .
N8 Li6 N7 Li8 -90.9(2) . .
Cl2 Li6 N7 Li8 125.2(3) . .
Mn5 Li6 N7 Li8 -83.79(17) . .
Cl2 Li6 N7 Li8 5.4(2) 3_566 .
Li6 Li6 N7 Li8 47.4(4) 3_566 .
Li7 Li6 N7 Li8 -46.7(2) . .
O8 Li8 N7 C71 9.7(6) . .
N6 Li8 N7 C71 -131.9(3) . .
Cl2 Li8 N7 C71 132.1(3) 3_566 .
Mn5 Li8 N7 C71 -139.6(3) . .
Li6 Li8 N7 C71 137.7(4) . .
Li7 Li8 N7 C71 -176.2(3) . .
O8 Li8 N7 Mn5 149.2(4) . .
N6 Li8 N7 Mn5 7.64(15) . .
Cl2 Li8 N7 Mn5 -88.34(15) 3_566 .
Li6 Li8 N7 Mn5 -82.71(15) . .
Li7 Li8 N7 Mn5 -36.63(14) . .
O8 Li8 N7 Li6 -128.1(4) . .
N6 Li8 N7 Li6 90.4(2) . .
Cl2 Li8 N7 Li6 -5.6(2) 3_566 .
Mn5 Li8 N7 Li6 82.71(15) . .
Li7 Li8 N7 Li6 46.09(19) . .
N5 Mn5 N8 C81 -4.4(3) . .
N6 Mn5 N8 C81 -129.6(2) . .
N7 Mn5 N8 C81 120.0(2) . .
Li6 Mn5 N8 C81 128.5(3) . .
Li7 Mn5 N8 C81 -138.8(3) . .
Li8 Mn5 N8 C81 174.6(2) . .
N5 Mn5 N8 Li6 -132.85(17) . .
N6 Mn5 N8 Li6 101.97(15) . .
N7 Mn5 N8 Li6 -8.47(16) . .
Li7 Mn5 N8 Li6 92.77(19) . .
Li8 Mn5 N8 Li6 46.14(19) . .
N5 Mn5 N8 Li7 134.38(17) . .
N6 Mn5 N8 Li7 9.20(16) . .
N7 Mn5 N8 Li7 -101.24(15) . .
Li6 Mn5 N8 Li7 -92.77(19) . .
Li8 Mn5 N8 Li7 -46.63(18) . .
N7 Li6 N8 C81 -127.4(2) . .
Cl2 Li6 N8 C81 16.8(4) . .
Mn5 Li6 N8 C81 -134.6(2) . .
Cl2 Li6 N8 C81 135.4(2) 3_566 .
Li6 Li6 N8 C81 93.4(4) 3_566 .
Li8 Li6 N8 C81 -171.5(2) . .
Li7 Li6 N8 C81 141.8(3) . .
N7 Li6 N8 Mn5 7.18(14) . .
Cl2 Li6 N8 Mn5 151.4(3) . .
Cl2 Li6 N8 Mn5 -90.01(14) 3_566 .
Li6 Li6 N8 Mn5 -132.0(3) 3_566 .
Li8 Li6 N8 Mn5 -36.87(13) . .
Li7 Li6 N8 Mn5 -83.56(15) . .
N7 Li6 N8 Li7 90.7(2) . .
Cl2 Li6 N8 Li7 -125.1(3) . .
Mn5 Li6 N8 Li7 83.56(15) . .
Cl2 Li6 N8 Li7 -6.45(19) 3_566 .
Li6 Li6 N8 Li7 -48.5(4) 3_566 .
Li8 Li6 N8 Li7 46.69(19) . .
O7 Li7 N8 C81 -4.2(5) . .
N6 Li7 N8 C81 131.8(2) . .
Cl2 Li7 N8 C81 -131.1(2) 3_566 .
Mn5 Li7 N8 C81 139.4(3) . .
Li6 Li7 N8 C81 -137.8(3) . .
Li8 Li7 N8 C81 176.2(2) . .
O7 Li7 N8 Mn5 -143.7(3) . .
N6 Li7 N8 Mn5 -7.59(13) . .
Cl2 Li7 N8 Mn5 89.51(14) 3_566 .
Li6 Li7 N8 Mn5 82.74(16) . .
Li8 Li7 N8 Mn5 36.74(14) . .
O7 Li7 N8 Li6 133.6(3) . .
N6 Li7 N8 Li6 -90.3(2) . .
Cl2 Li7 N8 Li6 6.8(2) 3_566 .
Mn5 Li7 N8 Li6 -82.74(16) . .
Li8 Li7 N8 Li6 -46.0(2) . .
N4 Li3 O3 C35 3.3(5) . .
N2 Li3 O3 C35 123.4(3) . .
Cl1 Li3 O3 C35 -123.3(3) 3_665 .
Mn1 Li3 O3 C35 74.9(6) . .
Li4 Li3 O3 C35 178.8(3) . .
Li2 Li3 O3 C35 -68.6(6) . .
N4 Li3 O3 C38 149.7(3) . .
N2 Li3 O3 C38 -90.2(4) . .
Cl1 Li3 O3 C38 23.1(4) 3_665 .
Mn1 Li3 O3 C38 -138.8(5) . .
Li4 Li3 O3 C38 -34.8(5) . .
Li2 Li3 O3 C38 77.8(6) . .
N2 Li4 O4 C45 -62.0(5) . .
N3 Li4 O4 C45 62.8(5) . .
Cl1 Li4 O4 C45 -177.4(3) 3_665 .
Mn1 Li4 O4 C45 -4.1(10) . .
Li2 Li4 O4 C45 129.2(5) . .
Li3 Li4 O4 C45 -123.8(4) . .
N2 Li4 O4 C48 98.7(4) . .
N3 Li4 O4 C48 -136.5(4) . .
Cl1 Li4 O4 C48 -16.6(4) 3_665 .
Mn1 Li4 O4 C48 156.6(6) . .
Li2 Li4 O4 C48 -70.0(6) . .
Li3 Li4 O4 C48 36.9(6) . .
N8 Li7 O7 C75 21.0(5) . .
N6 Li7 O7 C75 -101.5(4) . .
Cl2 Li7 O7 C75 144.5(3) 3_566 .
Mn5 Li7 O7 C75 -48.2(7) . .
Li6 Li7 O7 C75 88.7(5) . .
Li8 Li7 O7 C75 -159.6(4) . .
N8 Li7 O7 C78 -144.8(3) . .
N6 Li7 O7 C78 92.7(4) . .
Cl2 Li7 O7 C78 -21.3(4) 3_566 .
Mn5 Li7 O7 C78 146.0(5) . .
Li6 Li7 O7 C78 -77.1(5) . .
Li8 Li7 O7 C78 34.6(5) . .
N7 Li8 O8 C88 1.8(7) . .
N6 Li8 O8 C88 129.5(4) . .
Cl2 Li8 O8 C88 -118.0(4) 3_566 .
Mn5 Li8 O8 C88 70.6(9) . .
Li6 Li8 O8 C88 -63.7(6) . .
Li7 Li8 O8 C88 -169.2(4) . .
N7 Li8 O8 C85 158.9(5) . .
N6 Li8 O8 C85 -73.4(6) . .
Cl2 Li8 O8 C85 39.1(5) 3_566 .
Mn5 Li8 O8 C85 -132.3(7) . .
Li6 Li8 O8 C85 93.4(6) . .
Li7 Li8 O8 C85 -12.1(7) . .
N3 Li2 Cl1 Li4 165.1(2) . 3_665
N4 Li2 Cl1 Li4 -62.9(4) . 3_665
Cl1 Li2 Cl1 Li4 54.4(2) 3_665 3_665
Mn1 Li2 Cl1 Li4 -142.9(6) . 3_665
Li4 Li2 Cl1 Li4 106.2(3) . 3_665
Li3 Li2 Cl1 Li4 8.0(4) . 3_665
Li2 Li2 Cl1 Li4 54.4(2) 3_665 3_665
N3 Li2 Cl1 Li3 65.8(3) . 3_665
N4 Li2 Cl1 Li3 -162.1(3) . 3_665
Cl1 Li2 Cl1 Li3 -44.9(3) 3_665 3_665
Mn1 Li2 Cl1 Li3 117.8(6) . 3_665
Li4 Li2 Cl1 Li3 6.9(4) . 3_665
Li3 Li2 Cl1 Li3 -91.3(4) . 3_665
Li2 Li2 Cl1 Li3 -44.9(3) 3_665 3_665
N3 Li2 Cl1 Li2 110.7(3) . 3_665
N4 Li2 Cl1 Li2 -117.3(4) . 3_665
Cl1 Li2 Cl1 Li2 0.0 3_665 3_665
Mn1 Li2 Cl1 Li2 162.7(8) . 3_665
Li4 Li2 Cl1 Li2 51.8(2) . 3_665
Li3 Li2 Cl1 Li2 -46.4(3) . 3_665
N7 Li6 Cl2 Li7 -66.7(3) . 3_566
N8 Li6 Cl2 Li7 163.3(2) . 3_566
Mn5 Li6 Cl2 Li7 -132.5(5) . 3_566
Cl2 Li6 Cl2 Li7 49.1(2) 3_566 3_566
Li6 Li6 Cl2 Li7 49.1(2) 3_566 3_566
Li8 Li6 Cl2 Li7 -3.7(4) . 3_566
Li7 Li6 Cl2 Li7 100.5(3) . 3_566
N7 Li6 Cl2 Li8 -164.1(2) . 3_566
N8 Li6 Cl2 Li8 65.9(3) . 3_566
Mn5 Li6 Cl2 Li8 130.1(5) . 3_566
Cl2 Li6 Cl2 Li8 -48.3(2) 3_566 3_566
Li6 Li6 Cl2 Li8 -48.3(2) 3_566 3_566
Li8 Li6 Cl2 Li8 -101.1(3) . 3_566
Li7 Li6 Cl2 Li8 3.1(4) . 3_566
N7 Li6 Cl2 Li6 -115.7(4) . 3_566
N8 Li6 Cl2 Li6 114.2(3) . 3_566
Mn5 Li6 Cl2 Li6 178.4(7) . 3_566
Cl2 Li6 Cl2 Li6 0.0 3_566 3_566
Li8 Li6 Cl2 Li6 -52.8(3) . 3_566
Li7 Li6 Cl2 Li6 51.5(3) . 3_566
Mn1 N2 C21 C24 65.7(3) . .
Li4 N2 C21 C24 -173.3(3) . .
Li3 N2 C21 C24 -47.7(3) . .
Mn1 N2 C21 C22 -175.4(2) . .
Li4 N2 C21 C22 -54.3(4) . .
Li3 N2 C21 C22 71.2(3) . .
Mn1 N2 C21 C23 -55.5(3) . .
Li4 N2 C21 C23 65.5(4) . .
Li3 N2 C21 C23 -168.9(2) . .
Mn1 N3 C31 C33 53.3(4) . .
Li2 N3 C31 C33 168.7(3) . .
Li4 N3 C31 C33 -67.5(4) . .
Mn1 N3 C31 C34 -69.5(3) . .
Li2 N3 C31 C34 45.9(3) . .
Li4 N3 C31 C34 169.7(3) . .
Mn1 N3 C31 C32 172.5(2) . .
Li2 N3 C31 C32 -72.1(3) . .
Li4 N3 C31 C32 51.8(4) . .
C38 O3 C35 C36 -41.8(4) . .
Li3 O3 C35 C36 108.0(3) . .
O3 C35 C36 C37 37.1(4) . .
C35 C36 C37 C38 -19.2(4) . .
C35 O3 C38 C37 28.9(4) . .
Li3 O3 C38 C37 -124.1(3) . .
C36 C37 C38 O3 -4.8(4) . .
Mn1 N4 C41 C42 -61.4(3) . .
Li3 N4 C41 C42 58.2(4) . .
Li2 N4 C41 C42 -174.3(2) . .
Mn1 N4 C41 C44 60.8(3) . .
Li3 N4 C41 C44 -179.6(3) . .
Li2 N4 C41 C44 -52.1(3) . .
Mn1 N4 C41 C43 179.3(2) . .
Li3 N4 C41 C43 -61.1(3) . .
Li2 N4 C41 C43 66.4(3) . .
C48 O4 C45 C46 0.8(5) . .
Li4 O4 C45 C46 163.4(3) . .
O4 C45 C46 C47 13.5(5) . .
C45 C46 C47 C48 -23.8(6) . .
C46 C47 C48 O4 24.8(6) . .
C45 O4 C48 C47 -15.8(6) . .
Li4 O4 C48 C47 -179.6(4) . .
Mn5 N6 C61 C62 62.7(4) . .
Li7 N6 C61 C62 177.2(3) . .
Li8 N6 C61 C62 -56.3(4) . .
Mn5 N6 C61 C64 -178.6(2) . .
Li7 N6 C61 C64 -64.1(3) . .
Li8 N6 C61 C64 62.4(4) . .
Mn5 N6 C61 C63 -60.1(4) . .
Li7 N6 C61 C63 54.3(3) . .
Li8 N6 C61 C63 -179.1(3) . .
Mn5 N7 C71 C74 -68.4(3) . .
Li6 N7 C71 C74 178.6(3) . .
Li8 N7 C71 C74 52.6(4) . .
Mn5 N7 C71 C73 53.6(4) . .
Li6 N7 C71 C73 -59.5(4) . .
Li8 N7 C71 C73 174.5(4) . .
Mn5 N7 C71 C72 172.1(2) . .
Li6 N7 C71 C72 59.0(3) . .
Li8 N7 C71 C72 -66.9(4) . .
C78 O7 C75 C76' 25.3(19) . .
Li7 O7 C75 C76' -141.9(19) . .
C78 O7 C75 C76 -1.2(7) . .
Li7 O7 C75 C76 -168.4(6) . .
O7 C75 C76 C77 18.6(10) . .
C76' C75 C76 C77 -70(3) . .
O7 C75 C76' C77 -23(3) . .
C76 C75 C76' C77 76(3) . .
C75 C76' C77 C78 12(3) . .
C75 C76' C77 C76 -78(3) . .
C75 C76 C77 C76' 68(3) . .
C75 C76 C77 C78 -28.2(9) . .
C75 O7 C78 C77 -17.2(4) . .
Li7 O7 C78 C77 151.1(3) . .
C76' C77 C78 O7 2.6(19) . .
C76 C77 C78 O7 28.4(6) . .
Mn5 N8 C81 C82 -60.1(3) . .
Li6 N8 C81 C82 51.6(3) . .
Li7 N8 C81 C82 178.2(2) . .
Mn5 N8 C81 C83 -179.07(18) . .
Li6 N8 C81 C83 -67.4(3) . .
Li7 N8 C81 C83 59.2(3) . .
Mn5 N8 C81 C84 61.6(3) . .
Li6 N8 C81 C84 173.2(2) . .
Li7 N8 C81 C84 -60.1(3) . .
C87 C86 C85 O8 -29.1(7) . .
C88 O8 C85 C86 12.2(7) . .
Li8 O8 C85 C86 -149.7(4) . .
C85 C86 C87 C88 34.8(6) . .
C85 O8 C88 C87 9.6(6) . .
Li8 O8 C88 C87 168.6(5) . .
C86 C87 C88 O8 -27.9(6) . .
